data_4001328
loop_
_publ_author_name
'Henderson, Stuart J.'
'Shebanova, Olga'
'Hector, Andrew L.'
'McMillan, Paul F.'
'Weller, Mark T.'

_publ_section_title
;
 Structural Variations in Pyrochlore-Structured Bi2Hf2O7, Bi2Ti2O7and
 Bi2Hf2-xTixO7Solid Solutions as a Function of Composition and Temperature
 by Neutron and X-ray Diffraction and Raman Spectroscopy
;
_journal_issue 7
_journal_name_full 'Chemistry of Materials'
_journal_page_first 1712
_journal_paper_doi 10.1021/cm062864a
_journal_volume 19
_journal_year 2007
_chemical_formula_sum 'Bi2 Hf2 O7'
_chemical_formula_weight 886.93
_chemical_name_systematic ' ?'
_space_group_IT_number 7
_symmetry_cell_setting monoclinic
_symmetry_space_group_name_Hall 'P -2yc'
_symmetry_space_group_name_H-M 'P 1 c 1'
_audit_creation_date 2006-11-29T13:36
_audit_creation_method 'from EXP file using GSAS2CIF'
_audit_update_record ' 2006-11-29T13:36  Initial CIF as created by GSAS2CIF'
_cell_angle_alpha 90.0
_cell_angle_beta 90.051(5)
_cell_angle_gamma 90.0
_cell_formula_units_Z 32
_cell_length_a 15.3536(4)
_cell_length_b 15.3320(4)
_cell_length_c 21.82526(31)
_cell_volume 5137.7(2)
_computing_structure_refinement GSAS
_diffrn_radiation_probe neutron
_exptl_absorpt_correction_T_max 0.42618
_exptl_absorpt_correction_T_min 0.06725
_exptl_absorpt_process_details
;   GSAS Absorption/surface roughness correction: function number 1
 Linear absorption correction
Term =     0.53000    
Correction is not refined.
;
_pd_block_id 2006-11-29T13:36|PROFINC|Stuart_Henderson|HRPD
_pd_calc_method 'Rietveld Refinement'
_pd_instr_location ' ?'
_pd_meas_2theta_fixed 168.56
_pd_meas_number_of_points 10875
_pd_phase_name 'from C:/Gsas/DATA/Bismuthpyrochlores/Bi2Hf2O7neutronsample2/HRPD/R'
_pd_proc_info_datetime 2006-11-29T13:36:30
_pd_proc_info_excluded_regions ' ?'
_pd_proc_ls_background_function
;   GSAS Background function number 1 with 12 terms.
 Shifted Chebyshev function of 1st kind
      1:   5.766840E-02 2:   4.419520E-03 3:  -2.391500E-05 4:  -1.053580E-04
      5:  -1.109030E-03 6:   2.790380E-04 7:   1.706740E-03 8:  -3.775060E-05
      9:   9.815040E-0410:   5.653870E-0411:  -5.443430E-0412:   4.411540E-04
;
_pd_proc_ls_peak_cutoff 0.00100
_pd_proc_ls_profile_function
;
 TOF Profile function number 2 with  15 terms
 Profile coefficients for W.I.F. David
 function; a convolution of the
 Ikeda-Carpenter and Pseudo-Voight functions
  W.I.F. David, J. Appl. Cryst., 19,63-64,(1986)
  W.I.F. David - unpublished (1986).
 Peak tails are ignored  where the intensity is below 0.0010 times the peak
   Aniso. broadening axis   0.0   0.0   1.0
;
_pd_proc_ls_prof_R_factor 0.0416
_pd_proc_ls_prof_wR_expected 0.0397
_pd_proc_ls_prof_wR_factor 0.0465
_pd_proc_number_of_points 10875
_pd_spec_mounting ' ?'
_refine_ls_goodness_of_fit_all 1.34
_refine_ls_matrix_type full
_refine_ls_number_parameters 549
_refine_ls_number_restraints 640
_refine_ls_R_Fsqd_factor 0.02860
_refine_ls_shift/su_max 0.03
_refine_ls_shift/su_mean 0.00
_reflns_d_resolution_high 0.836
_reflns_d_resolution_low 2.480
_reflns_limit_h_max 18
_reflns_limit_h_min 0
_reflns_limit_k_max 18
_reflns_limit_k_min 0
_reflns_limit_l_max 26
_reflns_limit_l_min -26
_reflns_number_observed 8843
_cod_data_source_file cm062864asi20061203_081312.cif
_cod_data_source_block PROFINC_publ
_cod_depositor_comments
;
The following automatic conversions were performed:

'_geom_bond_publ_flag' value 'N' changed to 'n' according to
/home/saulius/struct/CIF-dictionaries/cif_core.dic dictionary named
'cif_core.dic' version 2.4.1 from 2010-06-29 (952
times).

'_geom_angle_publ_flag' value 'N' changed to 'n' according
to /home/saulius/struct/CIF-dictionaries/cif_core.dic dictionary
named 'cif_core.dic' version 2.4.1 from 2010-06-29 (1038 times).

Automatic conversion script
Id: cif_fix_values 1715 2011-07-08 13:25:40Z adriana 
;
_cod_original_cell_volume 5137.68(9)
_cod_database_code 4001328
_gsas_exptl_extinct_corr_t_min 1.00000
_gsas_exptl_extinct_corr_t_max 1.00000

loop_
_symmetry_equiv_pos_site_id
_symmetry_equiv_pos_as_xyz
1 +x,+y,+z
2 +x,-y,+z+1/2

loop_
_atom_site_type_symbol
_atom_site_label
_atom_site_fract_x
_atom_site_fract_y
_atom_site_fract_z
_atom_site_occupancy
_atom_site_thermal_displace_type
_atom_site_U_iso_or_equiv
_atom_site_symmetry_multiplicity
Bi Bi1 0.168(4) -0.028(4) 0.0500(24) 1.0 Uiso 0.0003(10) 2
Bi Bi2 0.6705(27) 0.5167(32) 0.0220(21) 1.0 Uiso 0.0003(10) 2
Bi Bi9 0.1691(32) 0.251(4) 0.3340(22) 1.0 Uiso 0.0003(10) 2
Bi Bi10 0.1711(34) 0.2626(30) 0.8260(26) 1.0 Uiso 0.0003(10) 2
Bi Bi11 0.6744(35) 0.748(4) 0.3189(24) 1.0 Uiso 0.0003(10) 2
Bi Bi12 0.6652(30) 0.7148(32) 0.8396(21) 1.0 Uiso 0.0003(10) 2
Bi Bi25 -0.003(4) 0.6174(30) 0.4364(25) 1.0 Uiso 0.0003(10) 2
Bi Bi26 0.039(4) 0.6489(30) 0.9577(27) 1.0 Uiso 0.0003(10) 2
Bi Bi27 0.522(4) 0.1283(30) 0.4454(25) 1.0 Uiso 0.0003(10) 2
Bi Bi28 0.503(4) 0.1280(32) 0.9326(25) 1.0 Uiso 0.0003(10) 2
Bi Bi37 0.261(4) 0.6540(28) 0.1763(22) 1.0 Uiso 0.0003(10) 2
Bi Bi38 0.275(4) 0.6010(33) 0.7030(24) 1.0 Uiso 0.0003(10) 2
Bi Bi39 0.775(4) 0.1041(27) 0.2224(21) 1.0 Uiso 0.0003(10) 2
Bi Bi40 0.752(4) 0.1267(29) 0.6792(29) 1.0 Uiso 0.0003(10) 2
Bi Bi117 0.4143(33) 0.210(4) 0.2926(23) 1.0 Uiso 0.0003(10) 2
Bi Bi118 0.4177(33) 0.282(4) 0.7965(23) 1.0 Uiso 0.0003(10) 2
Bi Bi119 0.9267(30) 0.749(4) 0.3022(24) 1.0 Uiso 0.0003(10) 2
Bi Bi120 0.9089(35) 0.728(4) 0.8047(23) 1.0 Uiso 0.0003(10) 2
Bi Bi125 0.4108(33) 0.503(4) 0.0719(24) 1.0 Uiso 0.0003(10) 2
Bi Bi126 0.9252(32) -0.010(4) 0.0817(23) 1.0 Uiso 0.0003(10) 2
Bi Bi131 0.2278(30) 0.9072(26) 0.2132(21) 1.0 Uiso 0.0003(10) 2
Bi Bi132 0.260(4) 0.8640(29) 0.6802(25) 1.0 Uiso 0.0003(10) 2
Bi Bi133 0.741(4) 0.3800(31) 0.1808(22) 1.0 Uiso 0.0003(10) 2
Bi Bi134 0.761(4) 0.3941(29) 0.6905(22) 1.0 Uiso 0.0003(10) 2
Bi Bi157 0.4249(35) -0.001(4) 0.0776(25) 1.0 Uiso 0.0003(10) 2
Bi Bi158 0.9175(30) 0.507(4) 0.0732(26) 1.0 Uiso 0.0003(10) 2
Bi Bi163 0.008(4) 0.1074(32) 0.4313(27) 1.0 Uiso 0.0003(10) 2
Bi Bi164 0.056(4) 0.1011(29) 0.9136(20) 1.0 Uiso 0.0003(10) 2
Bi Bi165 0.532(4) 0.6383(30) 0.4456(25) 1.0 Uiso 0.0003(10) 2
Bi Bi166 0.487(4) 0.6281(33) 0.9283(24) 1.0 Uiso 0.0003(10) 2
Bi Bi173 0.169(4) 0.467(4) 0.0504(23) 1.0 Uiso 0.0003(10) 2
Bi Bi174 0.6678(35) 0.028(4) 0.0600(23) 1.0 Uiso 0.0003(10) 2
Hf Hf3 0.1573(16) 0.4972(19) 0.3036(12) 1.0 Uiso 0.0177(6) 2
Hf Hf4 0.6590(16) -0.0012(19) 0.2999(12) 1.0 Uiso 0.0177(6) 2
Hf Hf13 0.1594(17) 0.7535(18) 0.0598(12) 1.0 Uiso 0.0177(6) 2
Hf Hf14 0.1575(17) 0.7490(19) 0.5586(12) 1.0 Uiso 0.0177(6) 2
Hf Hf15 0.6583(17) 0.2521(19) 0.0588(12) 1.0 Uiso 0.0177(6) 2
Hf Hf16 0.6604(17) 0.2448(18) 0.5563(12) 1.0 Uiso 0.0177(6) 2
Hf Hf29 0.0322(18) 0.1364(16) 0.1844(12) 1.0 Uiso 0.0177(6) 2
Hf Hf30 0.0316(18) 0.1233(16) 0.6787(12) 1.0 Uiso 0.0177(6) 2
Hf Hf31 0.5333(18) 0.6260(17) 0.1810(12) 1.0 Uiso 0.0177(6) 2
Hf Hf32 0.5272(18) 0.6242(17) 0.6831(12) 1.0 Uiso 0.0177(6) 2
Hf Hf41 0.2851(17) 0.1251(17) 0.4311(11) 1.0 Uiso 0.0177(6) 2
Hf Hf42 0.2745(18) 0.1258(17) 0.9300(12) 1.0 Uiso 0.0177(6) 2
Hf Hf43 0.7737(17) 0.6186(17) 0.4350(12) 1.0 Uiso 0.0177(6) 2
Hf Hf44 0.7823(18) 0.6229(17) 0.9282(11) 1.0 Uiso 0.0177(6) 2
Hf Hf121 0.4040(17) 0.7589(17) 0.0573(12) 1.0 Uiso 0.0177(6) 2
Hf Hf122 0.4092(16) 0.7509(17) 0.5550(12) 1.0 Uiso 0.0177(6) 2
Hf Hf123 0.9081(17) 0.2434(17) 0.0490(12) 1.0 Uiso 0.0177(6) 2
Hf Hf124 0.9028(17) 0.2471(17) 0.5568(12) 1.0 Uiso 0.0177(6) 2
Hf Hf127 0.4092(16) -0.0034(19) 0.3089(12) 1.0 Uiso 0.0177(6) 2
Hf Hf128 0.9087(16) 0.4996(18) 0.3046(11) 1.0 Uiso 0.0177(6) 2
Hf Hf135 0.2754(18) 0.3807(17) 0.4348(11) 1.0 Uiso 0.0177(6) 2
Hf Hf136 0.2774(19) 0.3775(18) 0.9321(11) 1.0 Uiso 0.0177(6) 2
Hf Hf137 0.7814(18) 0.8711(17) 0.4299(11) 1.0 Uiso 0.0177(6) 2
Hf Hf138 0.7817(18) 0.8826(16) 0.9288(12) 1.0 Uiso 0.0177(6) 2
Hf Hf159 0.4125(16) 0.5024(19) 0.3082(12) 1.0 Uiso 0.0177(6) 2
Hf Hf160 0.9117(16) -0.0014(19) 0.3105(12) 1.0 Uiso 0.0177(6) 2
Hf Hf167 0.0288(18) 0.6242(16) 0.1783(12) 1.0 Uiso 0.0177(6) 2
Hf Hf168 0.0292(18) 0.6279(17) 0.6815(12) 1.0 Uiso 0.0177(6) 2
Hf Hf169 0.5324(18) 0.1319(17) 0.1836(12) 1.0 Uiso 0.0177(6) 2
Hf Hf170 0.5340(18) 0.1191(16) 0.6767(12) 1.0 Uiso 0.0177(6) 2
Hf Hf175 0.1640(17) 0.0047(18) 0.3004(12) 1.0 Uiso 0.0177(6) 2
Hf Hf176 0.6566(16) 0.4972(19) 0.3078(12) 1.0 Uiso 0.0177(6) 2
O O5 0.2890(16) -0.0078(32) 0.2644(18) 1.0 Uiso 0.0208(6) 2
O O6 0.7817(15) 0.5182(30) 0.2738(18) 1.0 Uiso 0.0208(6) 2
O O17 0.0359(16) 0.2440(32) 0.0164(18) 1.0 Uiso 0.0208(6) 2
O O18 0.0318(16) 0.2435(31) 0.5254(19) 1.0 Uiso 0.0208(6) 2
O O19 0.5319(16) 0.7584(32) 0.0241(20) 1.0 Uiso 0.0208(6) 2
O O20 0.5346(16) 0.7526(32) 0.5189(19) 1.0 Uiso 0.0208(6) 2
O O33 0.0187(32) 0.7506(15) 0.2126(18) 1.0 Uiso 0.0208(6) 2
O O34 -0.0025(30) 0.7458(16) 0.7246(17) 1.0 Uiso 0.0208(6) 2
O O35 0.5153(32) 0.2534(16) 0.2241(18) 1.0 Uiso 0.0208(6) 2
O O36 0.5399(31) 0.2453(16) 0.7107(18) 1.0 Uiso 0.0208(6) 2
O O45 0.2617(32) 0.5022(17) 0.4759(17) 1.0 Uiso 0.0208(6) 2
O O46 0.7593(31) -0.0050(16) 0.4669(18) 1.0 Uiso 0.0208(6) 2
O O49 0.4230(24) 0.8561(25) 0.1235(18) 1.0 Uiso 0.0208(6) 2
O O50 0.4319(26) 0.8485(25) 0.6199(18) 1.0 Uiso 0.0208(6) 2
O O51 0.9456(27) 0.3440(24) 0.1083(16) 1.0 Uiso 0.0208(6) 2
O O52 0.9342(27) 0.3548(23) 0.6112(17) 1.0 Uiso 0.0208(6) 2
O O53 0.4369(27) 0.3532(24) 0.1135(17) 1.0 Uiso 0.0208(6) 2
O O54 0.4405(27) 0.3455(24) 0.6136(18) 1.0 Uiso 0.0208(6) 2
O O55 0.9331(26) 0.8598(24) 0.1132(17) 1.0 Uiso 0.0208(6) 2
O O56 0.9399(27) 0.8514(25) 0.6142(16) 1.0 Uiso 0.0208(6) 2
O O57 0.3848(24) 0.9060(28) 0.3783(18) 1.0 Uiso 0.0208(6) 2
O O58 0.3841(25) 0.8988(25) 0.8681(18) 1.0 Uiso 0.0208(6) 2
O O59 0.8827(25) 0.3959(25) 0.3646(17) 1.0 Uiso 0.0208(6) 2
O O60 0.8760(24) 0.4150(27) 0.8763(16) 1.0 Uiso 0.0208(6) 2
O O61 0.3769(25) 0.4111(27) 0.3752(17) 1.0 Uiso 0.0208(6) 2
O O62 0.3834(25) 0.4017(27) 0.8737(18) 1.0 Uiso 0.0208(6) 2
O O63 0.8804(26) 0.8915(25) 0.3658(17) 1.0 Uiso 0.0208(6) 2
O O64 0.8962(22) 0.9109(28) 0.8812(17) 1.0 Uiso 0.0208(6) 2
O O65 0.1875(27) 0.8979(24) 0.3583(16) 1.0 Uiso 0.0208(6) 2
O O66 0.1936(27) 0.8936(25) 0.8608(16) 1.0 Uiso 0.0208(6) 2
O O67 0.6894(26) 0.3864(24) 0.3585(17) 1.0 Uiso 0.0208(6) 2
O O68 0.6721(25) 0.4051(26) 0.8732(17) 1.0 Uiso 0.0208(6) 2
O O69 0.1374(24) 0.3437(27) 0.1276(17) 1.0 Uiso 0.0208(6) 2
O O70 0.1366(24) 0.3428(26) 0.6253(18) 1.0 Uiso 0.0208(6) 2
O O71 0.6268(26) 0.8672(22) 0.1065(17) 1.0 Uiso 0.0208(6) 2
O O72 0.6303(27) 0.8509(25) 0.6184(17) 1.0 Uiso 0.0208(6) 2
O O73 0.2846(16) 0.2539(31) 0.0922(18) 1.0 Uiso 0.0208(6) 2
O O74 0.2828(17) 0.2578(32) 0.5997(17) 1.0 Uiso 0.0208(6) 2
O O75 0.7815(16) 0.7621(31) 0.0994(17) 1.0 Uiso 0.0208(6) 2
O O76 0.7865(16) 0.7461(32) 0.5903(18) 1.0 Uiso 0.0208(6) 2
O O81 0.0409(15) -0.0005(32) 0.3400(19) 1.0 Uiso 0.0208(6) 2
O O82 0.5348(15) 0.4843(32) 0.3478(18) 1.0 Uiso 0.0208(6) 2
O O85 0.0357(31) 0.4974(16) 0.1437(18) 1.0 Uiso 0.0208(6) 2
O O86 0.5153(30) 0.0079(16) 0.1457(18) 1.0 Uiso 0.0208(6) 2
O O89 0.2728(32) 0.7479(17) 0.3945(18) 1.0 Uiso 0.0208(6) 2
O O90 0.2851(32) 0.7458(16) 0.9000(18) 1.0 Uiso 0.0208(6) 2
O O91 0.7861(30) 0.2468(16) 0.3993(19) 1.0 Uiso 0.0208(6) 2
O O92 0.7753(31) 0.2564(16) 0.8969(18) 1.0 Uiso 0.0208(6) 2
O O93 0.4272(25) 0.4002(27) 0.2455(17) 1.0 Uiso 0.0208(6) 2
O O94 0.4380(26) 0.3945(26) 0.7481(17) 1.0 Uiso 0.0208(6) 2
O O95 0.9422(27) 0.8983(25) 0.2490(17) 1.0 Uiso 0.0208(6) 2
O O96 0.9338(25) 0.9058(27) 0.7438(17) 1.0 Uiso 0.0208(6) 2
O O97 0.4493(28) 0.8941(24) 0.2519(16) 1.0 Uiso 0.0208(6) 2
O O98 0.4390(27) 0.9003(25) 0.7497(17) 1.0 Uiso 0.0208(6) 2
O O99 0.9215(24) 0.4118(26) 0.2323(16) 1.0 Uiso 0.0208(6) 2
O O100 0.9315(26) 0.3974(25) 0.7435(17) 1.0 Uiso 0.0208(6) 2
O O101 0.3792(26) 0.3479(26) -0.0076(17) 1.0 Uiso 0.0208(6) 2
O O102 0.3725(26) 0.3428(26) 0.4968(18) 1.0 Uiso 0.0208(6) 2
O O103 0.8726(27) 0.8558(25) -0.0023(17) 1.0 Uiso 0.0208(6) 2
O O104 0.8844(25) 0.8631(23) 0.4924(17) 1.0 Uiso 0.0208(6) 2
O O105 0.3799(26) 0.8652(24) -0.0001(17) 1.0 Uiso 0.0208(6) 2
O O106 0.3702(26) 0.8507(25) 0.4963(17) 1.0 Uiso 0.0208(6) 2
O O107 0.8779(25) 0.3497(25) -0.0073(18) 1.0 Uiso 0.0208(6) 2
O O108 0.8808(26) 0.3433(26) 0.4902(17) 1.0 Uiso 0.0208(6) 2
O O109 0.1839(27) 0.3569(24) 0.0007(17) 1.0 Uiso 0.0208(6) 2
O O110 0.1751(25) 0.3448(25) 0.4942(17) 1.0 Uiso 0.0208(6) 2
O O111 0.6773(25) 0.8443(26) -0.0155(16) 1.0 Uiso 0.0208(6) 2
O O112 0.6856(26) 0.8464(25) 0.4956(17) 1.0 Uiso 0.0208(6) 2
O O113 0.1357(25) 0.9045(27) 0.2380(18) 1.0 Uiso 0.0208(6) 2
O O114 0.1296(27) 0.8851(24) 0.7497(18) 1.0 Uiso 0.0208(6) 2
O O115 0.6342(24) 0.4068(28) 0.2380(17) 1.0 Uiso 0.0208(6) 2
O O116 0.6309(26) 0.4035(26) 0.7444(18) 1.0 Uiso 0.0208(6) 2
O O129 0.2859(15) 0.4922(32) 0.2730(19) 1.0 Uiso 0.0208(6) 2
O O130 0.7884(15) 0.0057(32) 0.2703(18) 1.0 Uiso 0.0208(6) 2
O O139 0.2554(30) 0.0003(16) 0.4629(18) 1.0 Uiso 0.0208(6) 2
O O140 0.7629(32) 0.4950(16) 0.4746(17) 1.0 Uiso 0.0208(6) 2
O O141 0.1871(27) 0.6014(25) 0.3621(17) 1.0 Uiso 0.0208(6) 2
O O142 0.1754(25) 0.5968(26) 0.8719(17) 1.0 Uiso 0.0208(6) 2
O O143 0.6964(27) 0.1042(24) 0.3551(16) 1.0 Uiso 0.0208(6) 2
O O144 0.6839(26) 0.0972(26) 0.8658(17) 1.0 Uiso 0.0208(6) 2
O O145 0.1428(24) 0.1629(28) 0.1313(17) 1.0 Uiso 0.0208(6) 2
O O146 0.1318(25) 0.1380(24) 0.6146(18) 1.0 Uiso 0.0208(6) 2
O O147 0.6322(26) 0.6536(25) 0.1176(18) 1.0 Uiso 0.0208(6) 2
O O148 0.6327(24) 0.6556(26) 0.6267(17) 1.0 Uiso 0.0208(6) 2
O O149 0.1794(27) 0.1494(26) -0.0035(18) 1.0 Uiso 0.0208(6) 2
O O150 0.1873(26) 0.1503(26) 0.4954(17) 1.0 Uiso 0.0208(6) 2
O O151 0.6901(27) 0.6529(24) -0.0040(17) 1.0 Uiso 0.0208(6) 2
O O152 0.6753(25) 0.6428(25) 0.4991(17) 1.0 Uiso 0.0208(6) 2
O O153 0.1310(24) 0.5931(27) 0.2382(17) 1.0 Uiso 0.0208(6) 2
O O154 0.1221(26) 0.6106(24) 0.7508(17) 1.0 Uiso 0.0208(6) 2
O O155 0.6374(24) 0.1046(25) 0.2414(18) 1.0 Uiso 0.0208(6) 2
O O156 0.6450(23) 0.0924(28) 0.7298(17) 1.0 Uiso 0.0208(6) 2
O O161 0.0331(15) 0.5113(31) 0.3411(18) 1.0 Uiso 0.0208(6) 2
O O162 0.5370(15) -0.0025(32) 0.3420(18) 1.0 Uiso 0.0208(6) 2
O O171 0.0319(31) 0.0080(16) 0.1533(18) 1.0 Uiso 0.0208(6) 2
O O172 0.5279(32) 0.5002(16) 0.1445(17) 1.0 Uiso 0.0208(6) 2
O O7 0.2757(31) 0.0023(29) 0.1403(19) 1.0 Uiso 0.0261(26) 2
O O8 0.7832(29) 0.4778(30) 0.1103(18) 1.0 Uiso 0.0261(26) 2
O O21 0.0196(28) 0.2409(30) 0.3926(21) 1.0 Uiso 0.0261(26) 2
O O22 0.0198(32) 0.2348(27) 0.8805(20) 1.0 Uiso 0.0261(26) 2
O O23 0.5290(30) 0.7503(31) 0.3828(19) 1.0 Uiso 0.0261(26) 2
O O24 0.5145(29) 0.7557(28) 0.8862(20) 1.0 Uiso 0.0261(26) 2
O O47 0.2685(33) 0.5151(25) 0.1424(19) 1.0 Uiso 0.0261(26) 2
O O48 0.7807(29) 0.0076(27) 0.1456(18) 1.0 Uiso 0.0261(26) 2
O O77 0.2774(30) 0.2540(29) 0.2671(18) 1.0 Uiso 0.0261(26) 2
O O78 0.2854(31) 0.2342(28) 0.7676(20) 1.0 Uiso 0.0261(26) 2
O O79 0.7751(25) 0.7318(25) 0.2457(20) 1.0 Uiso 0.0261(26) 2
O O80 0.7702(31) 0.7359(28) 0.7680(19) 1.0 Uiso 0.0261(26) 2
O O83 0.0358(29) 0.014(4) 0.0158(18) 1.0 Uiso 0.0261(26) 2
O O84 0.5253(27) 0.5081(29) 0.0098(21) 1.0 Uiso 0.0261(26) 2
O O87 0.0465(30) 0.4884(27) -0.0031(22) 1.0 Uiso 0.0261(26) 2
O O88 0.5386(27) 0.0101(32) 0.0151(20) 1.0 Uiso 0.0261(26) 2

loop_
_atom_type_symbol
_atom_type_number_in_cell
_atom_type_scat_length_neutron
_atom_type_scat_source
Bi 64.0 0.8532 International_Tables_Vol_C
Hf 64.0 0.7770 International_Tables_Vol_C
O 224.0 0.5803 International_Tables_Vol_C

loop_
_geom_angle_atom_site_label_1
_geom_angle_atom_site_label_2
_geom_angle_atom_site_label_3
_geom_angle
_geom_angle_site_symmetry_1
_geom_angle_site_symmetry_3
_geom_angle_publ_flag
O139 Bi1 O146 140.7(28) 2_554 2_554 n
O139 Bi1 O150 69.4(19) 2_554 2_554 n
O139 Bi1 O83 101.2(23) 2_554 1_555 n
O146 Bi1 O150 75.2(21) 2_554 2_554 n
O146 Bi1 O83 101.5(30) 2_554 1_555 n
O150 Bi1 O83 100.6(29) 2_554 1_555 n
Hf43 Bi2 Hf44 71.3(12) 2_564 1_554 n
Hf43 Bi2 O140 36.4(13) 2_564 2_564 n
Hf43 Bi2 O151 113.1(19) 2_564 1_555 n
Hf43 Bi2 O152 40.4(9) 2_564 2_564 n
Hf43 Bi2 O84 112.3(19) 2_564 1_555 n
Hf44 Bi2 O140 39.4(13) 1_554 2_564 n
Hf44 Bi2 O151 42.0(10) 1_554 1_555 n
Hf44 Bi2 O152 111.2(18) 1_554 2_564 n
Hf44 Bi2 O84 119.8(22) 1_554 1_555 n
O140 Bi2 O151 80.4(21) 2_564 1_555 n
O140 Bi2 O152 76.1(20) 2_564 2_564 n
O140 Bi2 O84 136.1(30) 2_564 1_555 n
O151 Bi2 O152 151.6(25) 1_555 2_564 n
O151 Bi2 O84 99.3(25) 1_555 1_555 n
O152 Bi2 O84 87.0(20) 2_564 1_555 n
O66 Bi9 O90 74.7(20) 2_564 2_564 n
O66 Bi9 O142 144.0(26) 2_564 2_564 n
O66 Bi9 O77 93.6(25) 2_564 1_555 n
O90 Bi9 O142 74.9(20) 2_564 2_564 n
O90 Bi9 O77 80.2(21) 2_564 1_555 n
O142 Bi9 O77 99.8(25) 2_564 1_555 n
O65 Bi10 O89 70.7(18) 2_565 2_565 n
O65 Bi10 O141 141.6(29) 2_565 2_565 n
O65 Bi10 O78 83.8(21) 2_565 1_555 n
O89 Bi10 O141 75.4(21) 2_565 2_565 n
O89 Bi10 O78 79.1(24) 2_565 1_555 n
O141 Bi10 O78 107.4(26) 2_565 1_555 n
O92 Bi11 O79 93.4(27) 2_564 1_555 n
Hf44 Bi12 O67 42.2(15) 1_555 2_565 n
Hf44 Bi12 O91 44.2(11) 1_555 2_565 n
Hf44 Bi12 O80 94.9(20) 1_555 1_555 n
O67 Bi12 O91 85.4(25) 2_565 2_565 n
O67 Bi12 O80 98.4(26) 2_565 1_555 n
O91 Bi12 O80 77.5(20) 2_565 1_555 n
O60 Bi25 O107 73.0(18) 2_464 2_465 n
O60 Bi25 O87 116.8(28) 2_464 2_565 n
O107 Bi25 O87 96.6(23) 2_465 2_565 n
O18 Bi26 O108 74.4(20) 2_565 2_465 n
O18 Bi26 O110 77.0(22) 2_565 2_565 n
O18 Bi26 O21 81.6(23) 2_565 2_565 n
O108 Bi26 O110 142.5(29) 2_465 2_565 n
O108 Bi26 O21 91.0(25) 2_465 2_565 n
O110 Bi26 O21 108.4(25) 2_565 2_565 n
O19 Bi27 O105 72.0(19) 2_565 2_565 n
O19 Bi27 O111 66.0(16) 2_565 2_565 n
O19 Bi27 O24 80.8(22) 2_565 2_564 n
O105 Bi27 O111 130.5(24) 2_565 2_565 n
O105 Bi27 O24 101.8(25) 2_565 2_564 n
O111 Bi27 O24 96.3(26) 2_565 2_564 n
O57 Bi28 O106 70.1(21) 2_565 2_565 n
O57 Bi28 O23 94.8(23) 2_565 2_565 n
O106 Bi28 O23 108.2(26) 2_565 2_565 n
O70 Bi37 O74 74.6(20) 2_564 2_564 n
O70 Bi37 O153 66.8(20) 2_564 1_555 n
O70 Bi37 O47 84.4(23) 2_564 1_555 n
O74 Bi37 O153 138.4(29) 2_564 1_555 n
O74 Bi37 O47 109.0(24) 2_564 1_555 n
O153 Bi37 O47 82.7(23) 1_555 1_555 n
Hf3 Bi38 O93 105.5(21) 2_565 2_565 n
Hf3 Bi38 O129 39.7(13) 2_565 2_565 n
Hf3 Bi38 O154 40.4(10) 2_565 1_555 n
Hf3 Bi38 O47 90.5(22) 2_565 2_565 n
O93 Bi38 O129 69.6(20) 2_565 2_565 n
O93 Bi38 O154 134.4(24) 2_565 1_555 n
O93 Bi38 O47 104.6(27) 2_565 2_565 n
O129 Bi38 O154 79.5(22) 2_565 1_555 n
O129 Bi38 O47 83.8(25) 2_565 2_565 n
O154 Bi38 O47 104.4(27) 1_555 2_565 n
Hf4 Bi39 Hf160 77.3(13) 1_555 1_555 n
Hf4 Bi39 O96 116.9(20) 1_555 2_564 n
Hf4 Bi39 O130 45.0(13) 1_555 1_555 n
Hf4 Bi39 O155 45.3(11) 1_555 1_555 n
Hf4 Bi39 O48 95.3(18) 1_555 1_555 n
Hf160 Bi39 O96 39.7(9) 1_555 2_564 n
Hf160 Bi39 O130 36.2(13) 1_555 1_555 n
Hf160 Bi39 O155 121.2(21) 1_555 1_555 n
Hf160 Bi39 O48 95.0(20) 1_555 1_555 n
O96 Bi39 O130 74.6(21) 2_564 1_555 n
O96 Bi39 O155 157.8(26) 2_564 1_555 n
O96 Bi39 O48 93.5(25) 2_564 1_555 n
O130 Bi39 O155 90.2(24) 1_555 1_555 n
O130 Bi39 O48 83.1(23) 1_555 1_555 n
O155 Bi39 O48 100.8(24) 1_555 1_555 n
O71 Bi40 O75 70.7(20) 2_565 2_565 n
O71 Bi40 O156 74.7(24) 2_565 1_555 n
O71 Bi40 O48 88.8(22) 2_565 2_555 n
O75 Bi40 O156 134.7(32) 2_565 1_555 n
O75 Bi40 O48 111.5(27) 2_565 2_555 n
O156 Bi40 O48 95.7(27) 1_555 2_555 n
Hf169 Bi117 O35 39.8(11) 1_555 1_555 n
Hf169 Bi117 O58 110.8(21) 1_555 2_564 n
Hf169 Bi117 O98 38.9(13) 1_555 2_564 n
Hf169 Bi117 O77 116.7(21) 1_555 1_555 n
O35 Bi117 O58 142.6(27) 1_555 2_564 n
O35 Bi117 O98 78.7(23) 1_555 2_564 n
O35 Bi117 O77 112.8(24) 1_555 1_555 n
O58 Bi117 O98 76.2(21) 2_564 2_564 n
O58 Bi117 O77 101.2(25) 2_564 1_555 n
O98 Bi117 O77 108.3(27) 2_564 1_555 n
O62 Bi118 O94 76.4(23) 1_555 1_555 n
O62 Bi118 O78 103.4(26) 1_555 1_555 n
O94 Bi118 O78 105.5(29) 1_555 1_555 n
O33 Bi119 O95 64.5(17) 1_655 1_555 n
O33 Bi119 O100 65.9(17) 1_655 2_564 n
O33 Bi119 O22 104.0(26) 1_655 2_664 n
O95 Bi119 O100 123.0(24) 1_555 2_564 n
O95 Bi119 O22 100.5(24) 1_555 2_664 n
O100 Bi119 O22 117.3(27) 2_564 2_664 n
O34 Bi120 O59 130.0(27) 1_655 2_565 n
O34 Bi120 O80 106.7(26) 1_655 1_555 n
O59 Bi120 O80 94.6(25) 2_565 1_555 n
O53 Bi125 O54 133.0(26) 1_555 2_564 n
O53 Bi125 O172 67.9(18) 1_555 1_555 n
O53 Bi125 O84 97.2(25) 1_555 1_555 n
O54 Bi125 O172 69.3(19) 2_564 1_555 n
O54 Bi125 O84 92.6(26) 2_564 1_555 n
O172 Bi125 O84 79.1(24) 1_555 1_555 n
Hf30 Bi126 O55 40.5(12) 2_654 1_545 n
Hf30 Bi126 O56 107.0(21) 2_654 2_564 n
Hf30 Bi126 O171 40.8(11) 2_654 1_655 n
Hf30 Bi126 O83 97.1(21) 2_654 1_655 n
O55 Bi126 O56 143.8(28) 1_545 2_564 n
O55 Bi126 O171 81.3(23) 1_545 1_655 n
O55 Bi126 O83 108.2(28) 1_545 1_655 n
O56 Bi126 O171 68.4(18) 2_564 1_655 n
O56 Bi126 O83 87.7(25) 2_564 1_655 n
O171 Bi126 O83 83.0(22) 1_655 1_655 n
Hf30 Bi131 Hf175 84.2(15) 2_564 1_565 n
Hf30 Bi131 O5 134.1(23) 2_564 1_565 n
Hf30 Bi131 O113 35.5(16) 2_564 1_555 n
Hf30 Bi131 O7 103.8(21) 2_564 1_565 n
Hf175 Bi131 O5 51.9(14) 1_565 1_565 n
Hf175 Bi131 O113 53.4(18) 1_565 1_555 n
Hf175 Bi131 O7 105.3(19) 1_565 1_565 n
O5 Bi131 O113 105.2(31) 1_565 1_555 n
O5 Bi131 O7 79.5(22) 1_565 1_565 n
O113 Bi131 O7 124.7(31) 1_555 1_565 n
O114 Bi132 O145 69.9(21) 1_555 2_565 n
O114 Bi132 O7 101.6(23) 1_555 2_565 n
O145 Bi132 O7 94.2(25) 2_565 2_565 n
O115 Bi133 O148 76.4(22) 1_555 2_564 n
O115 Bi133 O8 120.0(28) 1_555 1_555 n
O148 Bi133 O8 90.9(25) 2_564 1_555 n
O6 Bi134 O116 71.2(18) 2_565 1_555 n
O6 Bi134 O79 93.7(23) 2_565 2_565 n
O116 Bi134 O79 82.3(23) 1_555 2_565 n
Hf170 Bi157 O49 39.7(11) 2_554 1_545 n
Hf170 Bi157 O50 104.4(23) 2_554 2_564 n
Hf170 Bi157 O86 37.8(12) 2_554 1_555 n
Hf170 Bi157 O88 92.8(22) 2_554 1_555 n
O49 Bi157 O50 133.9(26) 1_545 2_564 n
O49 Bi157 O86 76.6(22) 1_545 1_555 n
O49 Bi157 O88 109.8(27) 1_545 1_555 n
O50 Bi157 O86 68.8(23) 2_564 1_555 n
O50 Bi157 O88 96.8(27) 2_564 1_555 n
O86 Bi157 O88 84.7(26) 1_555 1_555 n
O52 Bi158 O85 74.9(20) 2_564 1_655 n
O52 Bi158 O8 99.1(25) 2_564 1_555 n
O85 Bi158 O8 116.7(29) 1_655 1_555 n
Bi164 Bi163 O64 89.5(24) 2_554 2_464 n
Bi164 Bi163 O21 146.0(29) 2_554 1_555 n
O64 Bi163 O21 89.6(25) 2_464 1_555 n
Bi163 Bi164 O65 104.9(20) 2_555 2_565 n
Bi163 Bi164 O81 52.7(17) 2_555 2_555 n
Bi163 Bi164 O22 150.2(32) 2_555 1_555 n
O65 Bi164 O81 73.9(17) 2_565 2_555 n
O65 Bi164 O22 92.2(23) 2_565 1_555 n
O81 Bi164 O22 112.0(24) 2_555 1_555 n
O20 Bi165 O101 71.8(19) 1_555 2_565 n
O20 Bi165 O152 69.4(18) 1_555 1_555 n
O20 Bi165 O23 81.0(23) 1_555 1_555 n
O101 Bi165 O152 128.2(24) 2_565 1_555 n
O101 Bi165 O23 99.7(24) 2_565 1_555 n
O152 Bi165 O23 106.6(27) 1_555 1_555 n
Hf135 Bi166 O61 39.0(11) 2_565 2_565 n
Hf135 Bi166 O82 106.7(19) 2_565 2_565 n
Hf135 Bi166 O102 40.0(10) 2_565 2_565 n
Hf135 Bi166 O24 104.3(21) 2_565 1_555 n
O61 Bi166 O82 70.5(19) 2_565 2_565 n
O61 Bi166 O102 78.9(21) 2_565 2_565 n
O61 Bi166 O24 100.1(24) 2_565 1_555 n
O82 Bi166 O102 141.0(24) 2_565 2_565 n
O82 Bi166 O24 104.8(23) 2_565 1_555 n
O102 Bi166 O24 103.9(26) 2_565 1_555 n
O45 Bi173 O69 139.5(30) 2_564 1_555 n
O45 Bi173 O109 73.2(24) 2_564 1_555 n
O45 Bi173 O87 97.2(26) 2_564 1_555 n
O69 Bi173 O109 76.2(21) 1_555 1_555 n
O69 Bi173 O87 106.9(29) 1_555 1_555 n
O109 Bi173 O87 86.5(24) 1_555 1_555 n
O46 Bi174 O72 134.5(28) 2_554 2_564 n
O46 Bi174 O112 64.7(18) 2_554 2_564 n
O46 Bi174 O48 101.2(23) 2_554 1_555 n
O46 Bi174 O88 97.2(23) 2_554 1_555 n
O72 Bi174 O112 73.2(19) 2_564 2_564 n
O72 Bi174 O48 82.3(20) 2_564 1_555 n
O72 Bi174 O88 96.9(28) 2_564 1_555 n
O112 Bi174 O48 116.6(25) 2_564 1_555 n
O112 Bi174 O88 86.8(23) 2_564 1_555 n
O48 Bi174 O88 154.8(33) 1_555 1_555 n
Bi38 Hf3 O129 39.9(16) 2_564 1_555 n
Bi38 Hf3 O141 130.6(19) 2_564 1_555 n
Bi38 Hf3 O142 95.1(16) 2_564 2_564 n
Bi38 Hf3 O153 88.3(16) 2_564 1_555 n
Bi38 Hf3 O154 52.9(17) 2_564 2_564 n
Bi38 Hf3 O161 146.0(18) 2_564 1_555 n
O129 Hf3 O141 91.0(18) 1_555 1_555 n
O129 Hf3 O142 94.4(18) 1_555 2_564 n
O129 Hf3 O153 89.4(15) 1_555 1_555 n
O129 Hf3 O154 92.2(16) 1_555 2_564 n
O129 Hf3 O161 174.1(18) 1_555 1_555 n
O141 Hf3 O142 93.6(18) 1_555 2_564 n
O141 Hf3 O153 85.6(15) 1_555 1_555 n
O141 Hf3 O154 175.6(20) 1_555 2_564 n
O141 Hf3 O161 83.2(15) 1_555 1_555 n
O142 Hf3 O153 176.1(19) 2_564 1_555 n
O142 Hf3 O154 83.2(14) 2_564 2_564 n
O142 Hf3 O161 85.0(15) 2_564 1_555 n
O153 Hf3 O154 97.5(18) 1_555 2_564 n
O153 Hf3 O161 91.1(18) 1_555 1_555 n
O154 Hf3 O161 93.6(18) 2_564 1_555 n
Bi39 Hf4 O130 38.7(15) 1_555 1_555 n
Bi39 Hf4 O143 75.0(16) 1_555 1_555 n
Bi39 Hf4 O144 132.2(18) 1_555 2_554 n
Bi39 Hf4 O155 47.0(15) 1_555 1_555 n
Bi39 Hf4 O156 90.5(16) 1_555 2_554 n
Bi39 Hf4 O162 143.4(19) 1_555 1_555 n
O130 Hf4 O143 83.0(17) 1_555 1_555 n
O130 Hf4 O144 94.3(18) 1_555 2_554 n
O130 Hf4 O155 85.5(15) 1_555 1_555 n
O130 Hf4 O156 84.5(15) 1_555 2_554 n
O130 Hf4 O162 171.6(18) 1_555 1_555 n
O143 Hf4 O144 95.6(18) 1_555 2_554 n
O143 Hf4 O155 78.2(14) 1_555 1_555 n
O143 Hf4 O156 165.4(19) 1_555 2_554 n
O143 Hf4 O162 90.0(16) 1_555 1_555 n
O144 Hf4 O155 173.8(19) 2_554 1_555 n
O144 Hf4 O156 93.0(16) 2_554 2_554 n
O144 Hf4 O162 81.6(15) 2_554 1_555 n
O155 Hf4 O156 93.2(18) 1_555 2_554 n
O155 Hf4 O162 97.7(18) 1_555 1_555 n
O156 Hf4 O162 103.0(18) 2_554 1_555 n
O18 Hf13 O70 95.9(18) 2_564 2_564 n
O18 Hf13 O74 174.9(18) 2_564 2_564 n
O18 Hf13 O110 83.1(15) 2_564 2_564 n
O18 Hf13 O146 89.8(18) 2_564 2_564 n
O18 Hf13 O150 86.3(15) 2_564 2_564 n
O70 Hf13 O74 79.0(14) 2_564 2_564 n
O70 Hf13 O110 88.8(16) 2_564 2_564 n
O70 Hf13 O146 97.9(18) 2_564 2_564 n
O70 Hf13 O150 177.8(19) 2_564 2_564 n
O74 Hf13 O110 96.9(18) 2_564 2_564 n
O74 Hf13 O146 90.7(16) 2_564 2_564 n
O74 Hf13 O150 98.8(18) 2_564 2_564 n
O110 Hf13 O146 170.7(19) 2_564 2_564 n
O110 Hf13 O150 91.4(18) 2_564 2_564 n
O146 Hf13 O150 82.2(15) 2_564 2_564 n
O17 Hf14 O69 102.7(18) 2_565 2_565 n
O17 Hf14 O73 174.1(18) 2_565 2_565 n
O17 Hf14 O109 87.0(16) 2_565 2_565 n
O17 Hf14 O145 101.8(19) 2_565 2_565 n
O17 Hf14 O149 79.7(15) 2_565 2_565 n
O69 Hf14 O73 82.5(14) 2_565 2_565 n
O69 Hf14 O109 86.3(15) 2_565 2_565 n
O69 Hf14 O145 82.9(17) 2_565 2_565 n
O69 Hf14 O149 174.4(19) 2_565 2_565 n
O73 Hf14 O109 90.8(18) 2_565 2_565 n
O73 Hf14 O145 81.3(14) 2_565 2_565 n
O73 Hf14 O149 95.3(19) 2_565 2_565 n
O109 Hf14 O145 167.4(19) 2_565 2_565 n
O109 Hf14 O149 98.9(18) 2_565 2_565 n
O145 Hf14 O149 91.6(16) 2_565 2_565 n
O20 Hf15 O72 92.6(18) 2_564 2_564 n
O20 Hf15 O76 174.5(18) 2_564 2_564 n
O20 Hf15 O112 83.3(15) 2_564 2_564 n
O20 Hf15 O148 98.5(18) 2_564 2_564 n
O20 Hf15 O152 83.2(15) 2_564 2_564 n
O72 Hf15 O76 90.0(16) 2_564 2_564 n
O72 Hf15 O112 84.6(15) 2_564 2_564 n
O72 Hf15 O148 91.8(18) 2_564 2_564 n
O72 Hf15 O152 175.3(18) 2_564 2_564 n
O76 Hf15 O112 92.2(18) 2_564 2_564 n
O76 Hf15 O148 86.3(14) 2_564 2_564 n
O76 Hf15 O152 94.4(18) 2_564 2_564 n
O112 Hf15 O148 176.1(19) 2_564 2_564 n
O112 Hf15 O152 96.9(18) 2_564 2_564 n
O148 Hf15 O152 86.8(15) 2_564 2_564 n
O19 Hf16 O71 85.7(18) 2_565 2_565 n
O19 Hf16 O75 171.6(18) 2_565 2_565 n
O19 Hf16 O111 81.4(14) 2_565 2_565 n
O19 Hf16 O147 92.1(19) 2_565 2_565 n
O19 Hf16 O151 90.7(16) 2_565 2_565 n
O71 Hf16 O75 86.7(16) 2_565 2_565 n
O71 Hf16 O111 83.5(15) 2_565 2_565 n
O71 Hf16 O147 102.9(18) 2_565 2_565 n
O71 Hf16 O151 172.6(19) 2_565 2_565 n
O75 Hf16 O111 101.1(19) 2_565 2_565 n
O75 Hf16 O147 86.3(15) 2_565 2_565 n
O75 Hf16 O151 97.3(18) 2_565 2_565 n
O111 Hf16 O147 170.6(20) 2_565 2_565 n
O111 Hf16 O151 89.5(17) 2_565 2_565 n
O147 Hf16 O151 83.7(15) 2_565 2_565 n
O34 Hf29 O56 93.3(18) 2_564 2_464 n
O34 Hf29 O96 79.7(14) 2_564 2_464 n
O34 Hf29 O114 91.9(16) 2_564 2_564 n
O34 Hf29 O145 105.9(18) 2_564 1_555 n
O34 Hf29 O171 163.5(19) 2_564 1_555 n
O56 Hf29 O96 89.6(15) 2_464 2_464 n
O56 Hf29 O114 174.6(19) 2_464 2_564 n
O56 Hf29 O145 97.2(18) 2_464 1_555 n
O56 Hf29 O171 81.0(15) 2_464 1_555 n
O96 Hf29 O114 92.6(18) 2_464 2_564 n
O96 Hf29 O145 170.9(18) 2_464 1_555 n
O96 Hf29 O171 84.7(18) 2_464 1_555 n
O114 Hf29 O145 80.1(15) 2_564 1_555 n
O114 Hf29 O171 94.3(18) 2_564 1_555 n
O145 Hf29 O171 90.2(16) 1_555 1_555 n
Bi126 Hf30 Bi131 124.6(13) 2_455 2_565 n
Bi126 Hf30 O33 134.0(19) 2_455 2_565 n
Bi126 Hf30 O55 41.1(15) 2_455 2_465 n
Bi126 Hf30 O95 93.7(17) 2_455 2_465 n
Bi126 Hf30 O113 133.4(18) 2_455 2_565 n
Bi126 Hf30 O146 89.5(16) 2_455 1_555 n
Bi126 Hf30 O171 45.5(16) 2_455 2_555 n
Bi131 Hf30 O33 98.4(16) 2_565 2_565 n
Bi131 Hf30 O55 150.9(18) 2_565 2_465 n
Bi131 Hf30 O95 115.6(17) 2_565 2_465 n
Bi131 Hf30 O113 24.8(15) 2_565 2_565 n
Bi131 Hf30 O146 58.1(16) 2_565 1_555 n
Bi131 Hf30 O171 85.3(16) 2_565 2_555 n
O33 Hf30 O55 93.3(18) 2_565 2_465 n
O33 Hf30 O95 79.8(14) 2_565 2_465 n
O33 Hf30 O113 92.4(16) 2_565 2_565 n
O33 Hf30 O146 102.0(18) 2_565 1_555 n
O33 Hf30 O171 172.3(19) 2_565 2_555 n
O55 Hf30 O95 92.6(16) 2_465 2_465 n
O55 Hf30 O113 173.7(19) 2_465 2_565 n
O55 Hf30 O146 93.5(18) 2_465 1_555 n
O55 Hf30 O171 86.5(15) 2_465 2_555 n
O95 Hf30 O113 90.9(18) 2_465 2_565 n
O95 Hf30 O146 173.5(19) 2_465 1_555 n
O95 Hf30 O171 92.5(18) 2_465 2_555 n
O113 Hf30 O146 82.8(15) 2_565 1_555 n
O113 Hf30 O171 88.1(18) 2_565 2_555 n
O146 Hf30 O171 85.7(15) 1_555 2_555 n
O36 Hf31 O54 93.0(18) 2_564 2_564 n
O36 Hf31 O94 87.6(15) 2_564 2_564 n
O36 Hf31 O116 87.9(15) 2_564 2_564 n
O36 Hf31 O147 88.8(17) 2_564 1_555 n
O36 Hf31 O172 175.7(18) 2_564 1_555 n
O54 Hf31 O94 92.7(16) 2_564 2_564 n
O54 Hf31 O116 176.9(20) 2_564 2_564 n
O54 Hf31 O147 89.3(18) 2_564 1_555 n
O54 Hf31 O172 84.2(15) 2_564 1_555 n
O94 Hf31 O116 90.3(18) 2_564 2_564 n
O94 Hf31 O147 176.0(19) 2_564 1_555 n
O94 Hf31 O172 95.8(18) 2_564 1_555 n
O116 Hf31 O147 87.8(15) 2_564 1_555 n
O116 Hf31 O172 94.7(18) 2_564 1_555 n
O147 Hf31 O172 87.9(15) 1_555 1_555 n
O35 Hf32 O53 96.0(18) 2_565 2_565 n
O35 Hf32 O93 79.5(15) 2_565 2_565 n
O35 Hf32 O115 91.7(16) 2_565 2_565 n
O35 Hf32 O148 96.5(18) 2_565 1_555 n
O35 Hf32 O172 175.0(19) 2_565 2_565 n
O53 Hf32 O93 90.9(16) 2_565 2_565 n
O53 Hf32 O115 168.1(19) 2_565 2_565 n
O53 Hf32 O148 92.7(18) 2_565 1_555 n
O53 Hf32 O172 82.0(14) 2_565 2_565 n
O93 Hf32 O115 99.5(18) 2_565 2_565 n
O93 Hf32 O148 174.9(20) 2_565 1_555 n
O93 Hf32 O172 96.0(18) 2_565 2_565 n
O115 Hf32 O148 77.3(13) 2_565 1_555 n
O115 Hf32 O172 91.1(18) 2_565 2_565 n
O148 Hf32 O172 88.1(16) 1_555 2_565 n
O58 Hf41 O66 88.9(18) 2_564 2_564 n
O58 Hf41 O90 87.2(15) 2_564 2_564 n
O58 Hf41 O105 88.8(15) 2_564 2_565 n
O58 Hf41 O139 102.6(18) 2_564 1_555 n
O58 Hf41 O150 179.0(19) 2_564 1_555 n
O66 Hf41 O90 83.8(15) 2_564 2_564 n
O66 Hf41 O105 175.9(17) 2_564 2_565 n
O66 Hf41 O139 88.4(18) 2_564 1_555 n
O66 Hf41 O150 92.0(16) 2_564 1_555 n
O90 Hf41 O105 99.5(18) 2_564 2_565 n
O90 Hf41 O139 167.3(20) 2_564 1_555 n
O90 Hf41 O150 92.5(18) 2_564 1_555 n
O105 Hf41 O139 88.8(16) 2_565 1_555 n
O105 Hf41 O150 90.3(18) 2_565 1_555 n
O139 Hf41 O150 77.9(14) 1_555 1_555 n
O57 Hf42 O65 94.2(18) 2_565 2_565 n
O57 Hf42 O89 91.4(16) 2_565 2_565 n
O57 Hf42 O106 81.0(15) 2_565 2_565 n
O57 Hf42 O139 94.8(18) 2_565 2_555 n
O57 Hf42 O149 168.5(19) 2_565 1_556 n
O65 Hf42 O89 82.8(14) 2_565 2_565 n
O65 Hf42 O106 175.1(19) 2_565 2_565 n
O65 Hf42 O139 90.4(17) 2_565 2_555 n
O65 Hf42 O149 96.0(16) 2_565 1_556 n
O89 Hf42 O106 96.1(18) 2_565 2_565 n
O89 Hf42 O139 171.1(20) 2_565 2_555 n
O89 Hf42 O149 95.1(18) 2_565 1_556 n
O106 Hf42 O139 91.2(16) 2_565 2_555 n
O106 Hf42 O149 88.9(18) 2_565 1_556 n
O139 Hf42 O149 79.8(14) 2_555 1_556 n
Bi2 Hf43 O60 124.9(17) 2_565 2_564 n
Bi2 Hf43 O68 84.3(16) 2_565 2_564 n
Bi2 Hf43 O92 146.0(17) 2_565 2_564 n
Bi2 Hf43 O107 99.8(16) 2_565 2_565 n
Bi2 Hf43 O140 30.1(14) 2_565 1_555 n
Bi2 Hf43 O152 50.6(14) 2_565 1_555 n
O60 Hf43 O68 97.1(18) 2_564 2_564 n
O60 Hf43 O92 88.5(16) 2_564 2_564 n
O60 Hf43 O107 81.5(14) 2_564 2_565 n
O60 Hf43 O140 95.2(18) 2_564 1_555 n
O60 Hf43 O152 174.6(20) 2_564 1_555 n
O68 Hf43 O92 85.0(15) 2_564 2_564 n
O68 Hf43 O107 175.7(19) 2_564 2_565 n
O68 Hf43 O140 92.8(18) 2_564 1_555 n
O68 Hf43 O152 85.6(15) 2_564 1_555 n
O92 Hf43 O107 91.0(18) 2_564 2_565 n
O92 Hf43 O140 176.0(19) 2_564 1_555 n
O92 Hf43 O152 96.4(18) 2_564 1_555 n
O107 Hf43 O140 91.3(16) 2_565 1_555 n
O107 Hf43 O152 96.2(18) 2_565 1_555 n
O140 Hf43 O152 80.0(14) 1_555 1_555 n
Bi2 Hf44 Bi12 109.8(13) 1_556 1_555 n
Bi2 Hf44 O59 140.0(17) 1_556 2_565 n
Bi2 Hf44 O67 93.8(16) 1_556 2_565 n
Bi2 Hf44 O91 135.1(18) 1_556 2_565 n
Bi2 Hf44 O108 95.8(16) 1_556 2_565 n
Bi2 Hf44 O140 32.4(14) 1_556 2_565 n
Bi2 Hf44 O151 44.2(14) 1_556 1_556 n
Bi12 Hf44 O59 94.5(16) 1_555 2_565 n
Bi12 Hf44 O67 32.0(14) 1_555 2_565 n
Bi12 Hf44 O91 51.2(15) 1_555 2_565 n
Bi12 Hf44 O108 137.2(18) 1_555 2_565 n
Bi12 Hf44 O140 129.3(18) 1_555 2_565 n
Bi12 Hf44 O151 87.0(16) 1_555 1_556 n
O59 Hf44 O67 90.6(18) 2_565 2_565 n
O59 Hf44 O91 84.9(15) 2_565 2_565 n
O59 Hf44 O108 86.0(15) 2_565 2_565 n
O59 Hf44 O140 107.9(18) 2_565 2_565 n
O59 Hf44 O151 173.6(18) 2_565 1_556 n
O67 Hf44 O91 82.3(14) 2_565 2_565 n
O67 Hf44 O108 168.4(19) 2_565 2_565 n
O67 Hf44 O140 101.3(18) 2_565 2_565 n
O67 Hf44 O151 93.9(17) 2_565 1_556 n
O91 Hf44 O108 86.4(18) 2_565 2_565 n
O91 Hf44 O140 166.5(18) 2_565 2_565 n
O91 Hf44 O151 91.3(18) 2_565 1_556 n
O108 Hf44 O140 90.2(16) 2_565 2_565 n
O108 Hf44 O151 88.7(18) 2_565 1_556 n
O140 Hf44 O151 75.6(14) 2_565 1_556 n
O19 Hf121 O49 96.4(18) 1_555 1_555 n
O19 Hf121 O54 87.1(18) 1_555 2_564 n
O19 Hf121 O74 170.5(18) 1_555 2_564 n
O19 Hf121 O102 89.8(15) 1_555 2_564 n
O19 Hf121 O105 87.8(15) 1_555 1_555 n
O49 Hf121 O54 95.8(18) 1_555 2_564 n
O49 Hf121 O74 84.5(15) 1_555 2_564 n
O49 Hf121 O102 173.4(19) 1_555 2_564 n
O49 Hf121 O105 83.3(15) 1_555 1_555 n
O54 Hf121 O74 83.4(15) 2_564 2_564 n
O54 Hf121 O102 82.1(15) 2_564 2_564 n
O54 Hf121 O105 174.7(19) 2_564 1_555 n
O74 Hf121 O102 89.0(17) 2_564 2_564 n
O74 Hf121 O105 101.7(18) 2_564 1_555 n
O102 Hf121 O105 99.3(18) 2_564 1_555 n
O20 Hf122 O50 95.4(18) 1_555 1_555 n
O20 Hf122 O53 93.0(18) 1_555 2_565 n
O20 Hf122 O73 178.5(19) 1_555 2_565 n
O20 Hf122 O101 88.0(15) 1_555 2_565 n
O20 Hf122 O106 91.4(16) 1_555 1_555 n
O50 Hf122 O53 95.7(18) 1_555 2_565 n
O50 Hf122 O73 85.0(15) 1_555 2_565 n
O50 Hf122 O101 176.6(19) 1_555 2_565 n
O50 Hf122 O106 86.5(15) 1_555 1_555 n
O53 Hf122 O73 85.4(15) 2_565 2_565 n
O53 Hf122 O101 83.7(15) 2_565 2_565 n
O53 Hf122 O106 174.9(19) 2_565 1_555 n
O73 Hf122 O101 91.6(18) 2_565 2_565 n
O73 Hf122 O106 90.1(18) 2_565 1_555 n
O101 Hf122 O106 93.9(18) 2_565 1_555 n
O17 Hf123 O51 87.1(17) 1_655 1_555 n
O17 Hf123 O56 90.9(18) 1_655 2_564 n
O17 Hf123 O76 172.5(18) 1_655 2_564 n
O17 Hf123 O104 88.1(15) 1_655 2_564 n
O17 Hf123 O107 90.3(16) 1_655 1_555 n
O51 Hf123 O56 91.5(18) 1_555 2_564 n
O51 Hf123 O76 85.5(15) 1_555 2_564 n
O51 Hf123 O104 173.5(18) 1_555 2_564 n
O51 Hf123 O107 81.4(14) 1_555 1_555 n
O56 Hf123 O76 88.2(16) 2_564 2_564 n
O56 Hf123 O104 84.2(14) 2_564 2_564 n
O56 Hf123 O107 172.8(19) 2_564 1_555 n
O76 Hf123 O104 99.3(18) 2_564 2_564 n
O76 Hf123 O107 89.7(18) 2_564 1_555 n
O104 Hf123 O107 103.0(18) 2_564 1_555 n
O18 Hf124 O52 89.4(18) 1_655 1_555 n
O18 Hf124 O55 87.9(17) 1_655 2_565 n
O18 Hf124 O75 170.8(18) 1_655 2_565 n
O18 Hf124 O103 89.3(15) 1_655 2_565 n
O18 Hf124 O108 86.8(15) 1_655 1_555 n
O52 Hf124 O55 103.4(18) 1_555 2_565 n
O52 Hf124 O75 90.3(16) 1_555 2_565 n
O52 Hf124 O103 176.5(19) 1_555 2_565 n
O52 Hf124 O108 82.8(14) 1_555 1_555 n
O55 Hf124 O75 83.3(15) 2_565 2_565 n
O55 Hf124 O103 79.7(14) 2_565 2_565 n
O55 Hf124 O108 171.7(20) 2_565 1_555 n
O75 Hf124 O103 91.5(17) 2_565 2_565 n
O75 Hf124 O108 102.3(18) 2_565 1_555 n
O103 Hf124 O108 93.9(18) 2_565 1_555 n
O5 Hf127 O57 99.1(18) 1_555 1_545 n
O5 Hf127 O58 98.5(18) 1_555 2_564 n
O5 Hf127 O97 87.7(16) 1_555 1_545 n
O5 Hf127 O98 86.0(16) 1_555 2_564 n
O5 Hf127 O162 172.2(18) 1_555 1_555 n
O57 Hf127 O58 91.7(18) 1_545 2_564 n
O57 Hf127 O97 89.1(16) 1_545 1_545 n
O57 Hf127 O98 171.7(20) 1_545 2_564 n
O57 Hf127 O162 85.6(14) 1_545 1_555 n
O58 Hf127 O97 173.5(19) 2_564 1_545 n
O58 Hf127 O98 81.0(15) 2_564 2_564 n
O58 Hf127 O162 87.5(15) 2_564 1_555 n
O97 Hf127 O98 97.8(18) 1_545 2_564 n
O97 Hf127 O162 86.2(18) 1_545 1_555 n
O98 Hf127 O162 90.1(18) 2_564 1_555 n
O6 Hf128 O59 97.3(18) 1_555 1_555 n
O6 Hf128 O60 86.0(18) 1_555 2_564 n
O6 Hf128 O99 86.2(15) 1_555 1_555 n
O6 Hf128 O100 81.3(14) 1_555 2_564 n
O6 Hf128 O161 166.7(20) 1_555 1_655 n
O59 Hf128 O60 87.8(17) 1_555 2_564 n
O59 Hf128 O99 90.1(16) 1_555 1_555 n
O59 Hf128 O100 178.5(19) 1_555 2_564 n
O59 Hf128 O161 90.1(16) 1_555 1_655 n
O60 Hf128 O99 171.6(18) 2_564 1_555 n
O60 Hf128 O100 92.6(16) 2_564 2_564 n
O60 Hf128 O161 83.2(14) 2_564 1_655 n
O99 Hf128 O100 89.3(17) 1_555 2_564 n
O99 Hf128 O161 105.0(18) 1_555 1_655 n
O100 Hf128 O161 91.4(18) 2_564 1_655 n
Bi166 Hf135 O45 99.1(17) 2_564 1_555 n
Bi166 Hf135 O61 40.1(16) 2_564 1_555 n
Bi166 Hf135 O90 82.8(16) 2_564 2_564 n
Bi166 Hf135 O102 46.1(16) 2_564 1_555 n
Bi166 Hf135 O110 138.9(18) 2_564 1_555 n
Bi166 Hf135 O142 135.4(18) 2_564 2_564 n
O45 Hf135 O61 98.3(18) 1_555 1_555 n
O45 Hf135 O90 175.4(17) 1_555 2_564 n
O45 Hf135 O102 92.4(16) 1_555 1_555 n
O45 Hf135 O110 83.9(15) 1_555 1_555 n
O45 Hf135 O142 93.5(18) 1_555 2_564 n
O61 Hf135 O90 85.8(16) 1_555 2_564 n
O61 Hf135 O102 86.2(15) 1_555 1_555 n
O61 Hf135 O110 177.6(19) 1_555 1_555 n
O61 Hf135 O142 95.8(18) 1_555 2_564 n
O90 Hf135 O102 85.8(18) 2_564 1_555 n
O90 Hf135 O110 91.9(18) 2_564 1_555 n
O90 Hf135 O142 88.1(16) 2_564 2_564 n
O102 Hf135 O110 92.9(18) 1_555 1_555 n
O102 Hf135 O142 173.4(18) 1_555 2_564 n
O110 Hf135 O142 84.8(14) 1_555 2_564 n
O45 Hf136 O62 102.2(19) 2_565 1_555 n
O45 Hf136 O89 170.4(19) 2_565 2_565 n
O45 Hf136 O101 89.5(16) 2_565 1_556 n
O45 Hf136 O109 74.2(14) 2_565 1_556 n
O45 Hf136 O141 96.9(18) 2_565 2_565 n
O62 Hf136 O89 87.1(16) 1_555 2_565 n
O62 Hf136 O101 80.9(14) 1_555 1_556 n
O62 Hf136 O109 171.9(19) 1_555 1_556 n
O62 Hf136 O141 92.5(18) 1_555 2_565 n
O89 Hf136 O101 94.2(18) 2_565 1_556 n
O89 Hf136 O109 96.8(18) 2_565 1_556 n
O89 Hf136 O141 80.4(14) 2_565 2_565 n
O101 Hf136 O109 91.7(18) 1_556 1_556 n
O101 Hf136 O141 171.6(19) 1_556 2_565 n
O109 Hf136 O141 95.2(16) 1_556 2_565 n
O46 Hf137 O63 104.0(18) 1_565 1_555 n
O46 Hf137 O92 167.7(19) 1_565 2_564 n
O46 Hf137 O104 85.7(16) 1_565 1_555 n
O46 Hf137 O112 77.6(14) 1_565 1_555 n
O46 Hf137 O144 86.1(18) 1_565 2_564 n
O63 Hf137 O92 86.6(15) 1_555 2_564 n
O63 Hf137 O104 84.0(16) 1_555 1_555 n
O63 Hf137 O112 177.6(19) 1_555 1_555 n
O63 Hf137 O144 92.1(18) 1_555 2_564 n
O92 Hf137 O104 101.8(18) 2_564 1_555 n
O92 Hf137 O112 92.0(18) 2_564 1_555 n
O92 Hf137 O144 87.4(15) 2_564 2_564 n
O104 Hf137 O112 94.3(18) 1_555 1_555 n
O104 Hf137 O144 169.8(18) 1_555 2_564 n
O112 Hf137 O144 89.8(15) 1_555 2_564 n
O46 Hf138 O64 98.7(18) 2_565 1_555 n
O46 Hf138 O91 170.4(18) 2_565 2_565 n
O46 Hf138 O103 90.0(16) 2_565 1_556 n
O46 Hf138 O111 83.9(15) 2_565 1_556 n
O46 Hf138 O143 96.8(18) 2_565 2_565 n
O64 Hf138 O91 90.9(16) 1_555 2_565 n
O64 Hf138 O103 80.6(14) 1_555 1_556 n
O64 Hf138 O111 172.3(18) 1_555 1_556 n
O64 Hf138 O143 97.1(18) 1_555 2_565 n
O91 Hf138 O103 90.7(18) 2_565 1_556 n
O91 Hf138 O111 86.4(17) 2_565 1_556 n
O91 Hf138 O143 82.8(15) 2_565 2_565 n
O103 Hf138 O111 92.2(18) 1_556 1_556 n
O103 Hf138 O143 173.1(19) 1_556 2_565 n
O111 Hf138 O143 89.7(15) 1_556 2_565 n
O61 Hf159 O62 86.4(18) 1_555 2_564 n
O61 Hf159 O82 81.8(14) 1_555 1_555 n
O61 Hf159 O93 89.1(16) 1_555 1_555 n
O61 Hf159 O94 172.3(19) 1_555 2_564 n
O61 Hf159 O129 87.9(18) 1_555 1_555 n
O62 Hf159 O82 90.2(16) 2_564 1_555 n
O62 Hf159 O93 173.2(18) 2_564 1_555 n
O62 Hf159 O94 86.4(15) 2_564 2_564 n
O62 Hf159 O129 96.0(18) 2_564 1_555 n
O82 Hf159 O93 94.2(18) 1_555 1_555 n
O82 Hf159 O94 101.0(18) 1_555 2_564 n
O82 Hf159 O129 167.7(19) 1_555 1_555 n
O93 Hf159 O94 97.7(18) 1_555 2_564 n
O93 Hf159 O129 78.7(14) 1_555 1_555 n
O94 Hf159 O129 90.0(16) 2_564 1_555 n
Bi39 Hf160 O63 125.3(17) 1_555 1_545 n
Bi39 Hf160 O64 91.8(16) 1_555 2_564 n
Bi39 Hf160 O81 142.0(18) 1_555 1_655 n
Bi39 Hf160 O95 97.4(16) 1_555 1_545 n
Bi39 Hf160 O96 49.4(14) 1_555 2_564 n
Bi39 Hf160 O130 31.4(15) 1_555 1_555 n
O63 Hf160 O64 94.0(18) 1_545 2_564 n
O63 Hf160 O81 92.7(16) 1_545 1_655 n
O63 Hf160 O95 81.1(14) 1_545 1_545 n
O63 Hf160 O96 170.7(20) 1_545 2_564 n
O63 Hf160 O130 94.2(18) 1_545 1_555 n
O64 Hf160 O81 82.9(14) 2_564 1_655 n
O64 Hf160 O95 170.7(19) 2_564 1_545 n
O64 Hf160 O96 93.8(17) 2_564 2_564 n
O64 Hf160 O130 99.9(18) 2_564 1_555 n
O81 Hf160 O95 89.4(18) 1_655 1_545 n
O81 Hf160 O96 93.2(18) 1_655 2_564 n
O81 Hf160 O130 172.3(18) 1_655 1_555 n
O95 Hf160 O96 91.8(18) 1_545 2_564 n
O95 Hf160 O130 88.4(16) 1_545 1_555 n
O96 Hf160 O130 79.5(14) 2_564 1_555 n
O33 Hf167 O52 93.2(18) 1_555 2_464 n
O33 Hf167 O70 91.9(18) 1_555 2_564 n
O33 Hf167 O85 178.6(20) 1_555 1_555 n
O33 Hf167 O100 81.4(14) 1_555 2_464 n
O33 Hf167 O153 92.5(16) 1_555 1_555 n
O52 Hf167 O70 97.2(19) 2_464 2_564 n
O52 Hf167 O85 85.7(15) 2_464 1_555 n
O52 Hf167 O100 90.3(16) 2_464 2_464 n
O52 Hf167 O153 173.1(20) 2_464 1_555 n
O70 Hf167 O85 89.1(16) 2_564 1_555 n
O70 Hf167 O100 170.2(20) 2_564 2_464 n
O70 Hf167 O153 78.8(14) 2_564 1_555 n
O85 Hf167 O100 97.7(18) 1_555 2_464 n
O85 Hf167 O153 88.6(18) 1_555 1_555 n
O100 Hf167 O153 94.3(18) 2_464 1_555 n
O34 Hf168 O51 91.3(18) 1_555 2_465 n
O34 Hf168 O69 105.0(18) 1_555 2_565 n
O34 Hf168 O85 168.5(19) 1_555 2_565 n
O34 Hf168 O99 80.1(14) 1_555 2_465 n
O34 Hf168 O154 86.7(16) 1_555 1_555 n
O51 Hf168 O69 90.9(18) 2_465 2_565 n
O51 Hf168 O85 85.3(15) 2_465 2_565 n
O51 Hf168 O99 88.9(15) 2_465 2_465 n
O51 Hf168 O154 173.6(19) 2_465 1_555 n
O69 Hf168 O85 86.1(16) 2_565 2_565 n
O69 Hf168 O99 174.9(20) 2_565 2_465 n
O69 Hf168 O154 83.8(15) 2_565 1_555 n
O85 Hf168 O99 88.8(18) 2_565 2_465 n
O85 Hf168 O154 97.8(18) 2_565 1_555 n
O99 Hf168 O154 96.8(18) 2_465 1_555 n
Bi117 Hf169 O35 44.0(14) 1_555 1_555 n
Bi117 Hf169 O50 91.2(16) 1_555 2_564 n
Bi117 Hf169 O72 149.5(18) 1_555 2_564 n
Bi117 Hf169 O86 124.2(18) 1_555 1_555 n
Bi117 Hf169 O98 36.3(15) 1_555 2_564 n
Bi117 Hf169 O155 93.7(16) 1_555 1_555 n
O35 Hf169 O50 93.4(18) 1_555 2_564 n
O35 Hf169 O72 105.6(18) 1_555 2_564 n
O35 Hf169 O86 165.4(19) 1_555 1_555 n
O35 Hf169 O98 80.3(14) 1_555 2_564 n
O35 Hf169 O155 91.2(16) 1_555 1_555 n
O50 Hf169 O72 93.4(18) 2_564 2_564 n
O50 Hf169 O86 77.0(14) 2_564 1_555 n
O50 Hf169 O98 89.2(15) 2_564 2_564 n
O50 Hf169 O155 174.8(20) 2_564 1_555 n
O72 Hf169 O86 86.3(16) 2_564 1_555 n
O72 Hf169 O98 173.4(19) 2_564 2_564 n
O72 Hf169 O155 83.2(15) 2_564 1_555 n
O86 Hf169 O98 88.4(18) 1_555 2_564 n
O86 Hf169 O155 98.8(18) 1_555 1_555 n
O98 Hf169 O155 93.8(18) 2_564 1_555 n
Bi157 Hf170 O36 140.6(20) 2_555 1_555 n
Bi157 Hf170 O49 47.1(17) 2_555 2_565 n
Bi157 Hf170 O71 85.5(15) 2_555 2_565 n
Bi157 Hf170 O86 36.9(16) 2_555 2_555 n
Bi157 Hf170 O97 98.4(16) 2_555 2_565 n
Bi157 Hf170 O156 132.1(19) 2_555 1_555 n
O36 Hf170 O49 93.7(18) 1_555 2_565 n
O36 Hf170 O71 97.9(18) 1_555 2_565 n
O36 Hf170 O86 174.3(20) 1_555 2_555 n
O36 Hf170 O97 80.6(14) 1_555 2_565 n
O36 Hf170 O156 87.1(16) 1_555 1_555 n
O49 Hf170 O71 97.5(18) 2_565 2_565 n
O49 Hf170 O86 83.0(15) 2_565 2_555 n
O49 Hf170 O97 87.0(15) 2_565 2_565 n
O49 Hf170 O156 179.233(25) 2_565 1_555 n
O71 Hf170 O86 87.2(15) 2_565 2_555 n
O71 Hf170 O97 175.4(19) 2_565 2_565 n
O71 Hf170 O156 82.6(15) 2_565 1_555 n
O86 Hf170 O97 94.5(18) 2_555 2_565 n
O86 Hf170 O156 96.2(18) 2_555 1_555 n
O97 Hf170 O156 93.0(18) 2_565 1_555 n
Bi131 Hf175 O5 47.6(15) 1_545 1_555 n
Bi131 Hf175 O65 85.9(16) 1_545 1_545 n
Bi131 Hf175 O66 143.6(19) 1_545 2_564 n
Bi131 Hf175 O81 128.5(18) 1_545 1_555 n
Bi131 Hf175 O113 35.5(16) 1_545 1_545 n
Bi131 Hf175 O114 99.9(17) 1_545 2_564 n
O5 Hf175 O65 89.9(18) 1_555 1_545 n
O5 Hf175 O66 96.1(18) 1_555 2_564 n
O5 Hf175 O81 172.2(19) 1_555 1_555 n
O5 Hf175 O113 83.0(14) 1_555 1_545 n
O5 Hf175 O114 96.1(16) 1_555 2_564 n
O65 Hf175 O66 99.6(18) 1_545 2_564 n
O65 Hf175 O81 82.9(15) 1_545 1_555 n
O65 Hf175 O113 81.6(15) 1_545 1_545 n
O65 Hf175 O114 173.6(20) 1_545 2_564 n
O66 Hf175 O81 88.0(16) 2_564 1_555 n
O66 Hf175 O113 178.5(20) 2_564 1_545 n
O66 Hf175 O114 77.6(14) 2_564 2_564 n
O81 Hf175 O113 93.1(18) 1_555 1_545 n
O81 Hf175 O114 91.2(18) 1_555 2_564 n
O113 Hf175 O114 101.3(19) 1_545 2_564 n
O6 Hf176 O67 95.3(18) 1_555 1_555 n
O6 Hf176 O68 91.6(18) 1_555 2_564 n
O6 Hf176 O82 174.8(19) 1_555 1_555 n
O6 Hf176 O115 89.7(16) 1_555 1_555 n
O6 Hf176 O116 80.0(14) 1_555 2_564 n
O67 Hf176 O68 101.2(18) 1_555 2_564 n
O67 Hf176 O82 85.2(15) 1_555 1_555 n
O67 Hf176 O115 83.5(15) 1_555 1_555 n
O67 Hf176 O116 170.5(20) 1_555 2_564 n
O68 Hf176 O82 83.3(15) 2_564 1_555 n
O68 Hf176 O115 175.0(19) 2_564 1_555 n
O68 Hf176 O116 87.2(15) 2_564 2_564 n
O82 Hf176 O115 95.5(18) 1_555 1_555 n
O82 Hf176 O116 100.2(18) 1_555 2_564 n
O115 Hf176 O116 88.3(18) 1_555 2_564 n
Bi131 O5 Hf127 135.4(26) 1_545 1_555 n
Bi131 O5 Hf175 80.5(18) 1_545 1_555 n
Hf127 O5 Hf175 129.4(19) 1_555 1_555 n
Bi134 O6 Hf128 117.8(21) 2_564 1_555 n
Bi134 O6 Hf176 104.4(20) 2_564 1_555 n
Hf128 O6 Hf176 136.6(20) 1_555 1_555 n
Hf14 O17 Hf123 133.8(20) 2_564 1_455 n
Bi26 O18 Hf13 100.2(23) 2_564 2_565 n
Bi26 O18 Hf124 104.1(22) 2_564 1_455 n
Hf13 O18 Hf124 139.9(21) 2_565 1_455 n
Bi27 O19 Hf16 108.1(21) 2_564 2_564 n
Bi27 O19 Hf121 100.4(21) 2_564 1_555 n
Hf16 O19 Hf121 140.2(21) 2_564 1_555 n
Bi165 O20 Hf15 105.8(21) 1_555 2_565 n
Bi165 O20 Hf122 103.2(22) 1_555 1_555 n
Hf15 O20 Hf122 133.1(20) 2_565 1_555 n
Bi119 O33 Hf30 110.8(20) 1_455 2_564 n
Bi119 O33 Hf167 108.9(20) 1_455 1_555 n
Hf30 O33 Hf167 136.9(20) 2_564 1_555 n
Bi120 O34 Hf29 126.5(20) 1_455 2_565 n
Bi120 O34 Hf168 112.8(18) 1_455 1_555 n
Hf29 O34 Hf168 120.0(17) 2_565 1_555 n
Bi117 O35 Hf32 127.4(23) 1_555 2_564 n
Bi117 O35 Hf169 96.2(19) 1_555 1_555 n
Hf32 O35 Hf169 127.8(19) 2_564 1_555 n
Hf31 O36 Hf170 140.5(20) 2_565 1_555 n
Bi173 O45 Hf135 125.1(23) 2_565 1_555 n
Bi173 O45 Hf136 102.7(21) 2_565 2_564 n
Hf135 O45 Hf136 125.6(18) 1_555 2_564 n
Bi174 O46 Hf137 106.1(18) 2_555 1_545 n
Bi174 O46 Hf138 123.2(20) 2_555 2_564 n
Hf137 O46 Hf138 129.6(19) 1_545 2_564 n
Bi157 O49 Hf121 111.1(22) 1_565 1_555 n
Bi157 O49 Hf170 93.2(22) 1_565 2_564 n
Hf121 O49 Hf170 128.5(19) 1_555 2_564 n
Bi157 O50 Hf122 114.2(22) 2_565 1_555 n
Bi157 O50 Hf169 98.1(20) 2_565 2_565 n
Hf122 O50 Hf169 132.4(20) 1_555 2_565 n
Hf123 O51 Hf168 142.4(21) 1_555 2_664 n
Bi158 O52 Hf124 119.9(23) 2_565 1_555 n
Bi158 O52 Hf167 101.0(21) 2_565 2_665 n
Hf124 O52 Hf167 132.9(20) 1_555 2_665 n
Bi125 O53 Hf32 102.6(20) 1_555 2_564 n
Bi125 O53 Hf122 116.7(21) 1_555 2_564 n
Hf32 O53 Hf122 135.0(20) 2_564 2_564 n
Bi125 O54 Hf31 100.5(19) 2_565 2_565 n
Bi125 O54 Hf121 116.1(21) 2_565 2_565 n
Hf31 O54 Hf121 139.0(21) 2_565 2_565 n
Bi126 O55 Hf30 98.4(22) 1_565 2_664 n
Bi126 O55 Hf124 122.3(24) 1_565 2_564 n
Hf30 O55 Hf124 130.9(19) 2_664 2_564 n
Bi126 O56 Hf29 100.3(19) 2_565 2_665 n
Bi126 O56 Hf123 117.0(20) 2_565 2_565 n
Hf29 O56 Hf123 135.8(20) 2_665 2_565 n
Bi28 O57 Hf42 108.6(22) 2_564 2_564 n
Bi28 O57 Hf127 113.2(23) 2_564 1_565 n
Hf42 O57 Hf127 133.7(20) 2_564 1_565 n
Bi117 O58 Hf41 118.2(22) 2_565 2_565 n
Bi117 O58 Hf127 94.4(20) 2_565 2_565 n
Hf41 O58 Hf127 132.6(20) 2_565 2_565 n
Bi120 O59 Hf44 112.7(20) 2_564 2_564 n
Bi120 O59 Hf128 103.5(20) 2_564 1_555 n
Hf44 O59 Hf128 131.2(19) 2_564 1_555 n
Bi25 O60 Hf43 101.7(19) 2_665 2_565 n
Bi25 O60 Hf128 111.2(20) 2_665 2_565 n
Hf43 O60 Hf128 142.1(21) 2_565 2_565 n
Bi166 O61 Hf135 100.9(22) 2_564 1_555 n
Bi166 O61 Hf159 111.1(23) 2_564 1_555 n
Hf135 O61 Hf159 141.3(21) 1_555 1_555 n
Bi118 O62 Hf136 115.8(21) 1_555 1_555 n
Bi118 O62 Hf159 90.6(18) 1_555 2_565 n
Hf136 O62 Hf159 134.6(20) 1_555 2_565 n
Hf137 O63 Hf160 132.1(19) 1_555 1_565 n
Bi163 O64 Hf138 114.1(24) 2_665 1_555 n
Bi163 O64 Hf160 112.9(23) 2_665 2_565 n
Hf138 O64 Hf160 127.0(19) 1_555 2_565 n
Bi10 O65 Bi164 93.6(20) 2_564 2_564 n
Bi10 O65 Hf42 95.8(19) 2_564 2_564 n
Bi10 O65 Hf175 124.5(21) 2_564 1_565 n
Bi164 O65 Hf42 99.5(20) 2_564 2_564 n
Bi164 O65 Hf175 99.0(20) 2_564 1_565 n
Hf42 O65 Hf175 134.1(20) 2_564 1_565 n
Bi9 O66 Hf41 99.3(20) 2_565 2_565 n
Bi9 O66 Hf175 121.2(22) 2_565 2_565 n
Hf41 O66 Hf175 135.0(20) 2_565 2_565 n
Bi12 O67 Hf44 105.8(23) 2_564 2_564 n
Bi12 O67 Hf176 125.4(25) 2_564 1_555 n
Hf44 O67 Hf176 127.2(19) 2_564 1_555 n
Hf43 O68 Hf176 130.6(20) 2_565 2_565 n
Bi173 O69 Hf14 89.9(19) 1_555 2_564 n
Bi173 O69 Hf168 111.5(22) 1_555 2_564 n
Hf14 O69 Hf168 131.7(20) 2_564 2_564 n
Bi37 O70 Hf13 102.5(22) 2_565 2_565 n
Bi37 O70 Hf167 113.6(22) 2_565 2_565 n
Hf13 O70 Hf167 133.4(20) 2_565 2_565 n
Bi40 O71 Hf16 100.0(21) 2_564 2_564 n
Bi40 O71 Hf170 93.1(21) 2_564 2_564 n
Hf16 O71 Hf170 128.9(19) 2_564 2_564 n
Bi174 O72 Hf15 102.1(20) 2_565 2_565 n
Bi174 O72 Hf169 116.9(22) 2_565 2_565 n
Hf15 O72 Hf169 131.9(20) 2_565 2_565 n
Hf14 O73 Hf122 136.3(20) 2_564 2_564 n
Bi37 O74 Hf13 103.2(22) 2_565 2_565 n
Bi37 O74 Hf121 123.7(22) 2_565 2_565 n
Hf13 O74 Hf121 127.7(18) 2_565 2_565 n
Bi40 O75 Hf16 100.8(21) 2_564 2_564 n
Bi40 O75 Hf124 121.6(23) 2_564 2_564 n
Hf16 O75 Hf124 126.3(18) 2_564 2_564 n
Hf15 O76 Hf123 134.7(20) 2_565 2_565 n
Bi164 O81 Hf160 108.2(21) 2_554 1_455 n
Bi164 O81 Hf175 103.5(21) 2_554 1_555 n
Hf160 O81 Hf175 137.4(21) 1_455 1_555 n
Bi166 O82 Hf159 96.6(17) 2_564 1_555 n
Bi166 O82 Hf176 127.6(20) 2_564 1_555 n
Hf159 O82 Hf176 128.7(19) 1_555 1_555 n
Bi158 O85 Hf167 97.7(19) 1_455 1_555 n
Bi158 O85 Hf168 106.1(20) 1_455 2_564 n
Hf167 O85 Hf168 135.2(19) 1_555 2_564 n
Bi157 O86 Hf169 116.0(24) 1_555 1_555 n
Bi157 O86 Hf170 105.4(23) 1_555 2_554 n
Hf169 O86 Hf170 134.8(19) 1_555 2_554 n
Bi10 O89 Hf42 109.5(20) 2_564 2_564 n
Bi10 O89 Hf136 103.1(20) 2_564 2_564 n
Hf42 O89 Hf136 135.0(19) 2_564 2_564 n
Bi9 O90 Hf41 100.6(22) 2_565 2_565 n
Bi9 O90 Hf135 101.2(23) 2_565 2_565 n
Hf41 O90 Hf135 139.5(20) 2_565 2_565 n
Bi12 O91 Hf44 84.5(18) 2_564 2_564 n
Bi12 O91 Hf138 112.6(21) 2_564 2_564 n
Hf44 O91 Hf138 144.4(21) 2_564 2_564 n
Bi11 O92 Hf43 108.1(21) 2_565 2_565 n
Bi11 O92 Hf137 105.1(22) 2_565 2_565 n
Hf43 O92 Hf137 136.3(20) 2_565 2_565 n
Bi38 O93 Hf32 116.3(21) 2_564 2_564 n
Bi38 O93 Hf159 98.4(20) 2_564 1_555 n
Hf32 O93 Hf159 129.8(19) 2_564 1_555 n
Bi118 O94 Hf31 109.9(24) 1_555 2_565 n
Bi118 O94 Hf159 106.6(22) 1_555 2_565 n
Hf31 O94 Hf159 133.1(19) 2_565 2_565 n
Bi119 O95 Hf30 104.5(20) 1_555 2_664 n
Bi119 O95 Hf160 110.1(20) 1_555 1_565 n
Hf30 O95 Hf160 137.4(20) 2_664 1_565 n
Bi39 O96 Hf29 125.0(21) 2_565 2_665 n
Bi39 O96 Hf160 90.8(17) 2_565 2_565 n
Hf29 O96 Hf160 139.8(21) 2_665 2_565 n
Hf127 O97 Hf170 135.8(20) 1_565 2_564 n
Bi117 O98 Hf127 108.3(22) 2_565 2_565 n
Bi117 O98 Hf169 104.8(22) 2_565 2_565 n
Hf127 O98 Hf169 138.9(21) 2_565 2_565 n
Hf128 O99 Hf168 131.9(20) 1_555 2_664 n
Bi119 O100 Hf128 109.4(21) 2_565 2_565 n
Bi119 O100 Hf167 102.8(20) 2_565 2_665 n
Hf128 O100 Hf167 132.3(19) 2_565 2_665 n
Bi165 O101 Hf122 96.9(19) 2_564 2_564 n
Bi165 O101 Hf136 114.4(21) 2_564 1_554 n
Hf122 O101 Hf136 137.1(21) 2_564 1_554 n
Bi166 O102 Hf121 111.6(22) 2_564 2_565 n
Bi166 O102 Hf135 93.9(19) 2_564 1_555 n
Hf121 O102 Hf135 140.9(21) 2_565 1_555 n
Hf124 O103 Hf138 137.7(20) 2_564 1_554 n
Hf123 O104 Hf137 124.4(18) 2_565 1_555 n
Bi27 O105 Hf41 105.3(20) 2_564 2_564 n
Bi27 O105 Hf121 99.4(20) 2_564 1_555 n
Hf41 O105 Hf121 127.4(18) 2_564 1_555 n
Bi28 O106 Hf42 99.6(21) 2_564 2_564 n
Bi28 O106 Hf122 101.8(21) 2_564 1_555 n
Hf42 O106 Hf122 138.8(21) 2_564 1_555 n
Bi25 O107 Hf43 103.8(22) 2_664 2_564 n
Bi25 O107 Hf123 108.2(23) 2_664 1_555 n
Hf43 O107 Hf123 134.7(20) 2_564 1_555 n
Bi26 O108 Hf44 119.9(20) 2_664 2_564 n
Bi26 O108 Hf124 94.2(19) 2_664 1_555 n
Hf44 O108 Hf124 137.5(20) 2_564 1_555 n
Bi173 O109 Hf14 107.5(23) 1_555 2_564 n
Bi173 O109 Hf136 109.6(24) 1_555 1_554 n
Hf14 O109 Hf136 132.7(20) 2_564 1_554 n
Bi26 O110 Hf13 99.6(21) 2_564 2_565 n
Bi26 O110 Hf135 117.2(23) 2_564 1_555 n
Hf13 O110 Hf135 134.4(20) 2_565 1_555 n
Bi27 O111 Hf16 103.9(18) 2_564 2_564 n
Bi27 O111 Hf138 118.2(19) 2_564 1_554 n
Hf16 O111 Hf138 135.3(20) 2_564 1_554 n
Bi174 O112 Hf15 99.7(20) 2_565 2_565 n
Bi174 O112 Hf137 109.8(22) 2_565 1_555 n
Hf15 O112 Hf137 136.6(20) 2_565 1_555 n
Bi131 O113 Hf30 119.7(28) 1_555 2_564 n
Bi131 O113 Hf175 91.1(25) 1_555 1_565 n
Hf30 O113 Hf175 134.9(20) 2_564 1_565 n
Bi132 O114 Hf29 97.9(20) 1_555 2_565 n
Bi132 O114 Hf175 102.7(21) 1_555 2_565 n
Hf29 O114 Hf175 132.1(19) 2_565 2_565 n
Bi133 O115 Hf32 103.3(21) 1_555 2_564 n
Bi133 O115 Hf176 115.7(22) 1_555 1_555 n
Hf32 O115 Hf176 134.3(20) 2_564 1_555 n
Bi134 O116 Hf31 105.5(21) 1_555 2_565 n
Bi134 O116 Hf176 102.6(21) 1_555 2_565 n
Hf31 O116 Hf176 136.9(21) 2_565 2_565 n
Bi38 O129 Hf3 100.4(23) 2_564 1_555 n
Bi38 O129 Hf159 113.2(24) 2_564 1_555 n
Hf3 O129 Hf159 139.2(20) 1_555 1_555 n
Bi39 O130 Hf4 96.3(22) 1_555 1_555 n
Bi39 O130 Hf160 112.4(25) 1_555 1_555 n
Hf4 O130 Hf160 136.7(20) 1_555 1_555 n
Bi1 O139 Hf41 102.9(19) 2_555 1_555 n
Bi1 O139 Hf42 121.7(19) 2_555 2_554 n
Hf41 O139 Hf42 134.9(19) 1_555 2_554 n
Bi2 O140 Hf43 113.5(24) 2_565 1_555 n
Bi2 O140 Hf44 108.2(22) 2_565 2_564 n
Hf43 O140 Hf44 124.9(18) 1_555 2_564 n
Bi10 O141 Hf3 118.1(22) 2_564 1_555 n
Bi10 O141 Hf136 100.7(22) 2_564 2_564 n
Hf3 O141 Hf136 135.2(20) 1_555 2_564 n
Bi9 O142 Hf3 114.0(20) 2_565 2_565 n
Bi9 O142 Hf135 95.3(19) 2_565 2_565 n
Hf3 O142 Hf135 132.8(20) 2_565 2_565 n
Hf4 O143 Hf138 133.6(20) 1_555 2_564 n
Hf4 O144 Hf137 138.4(21) 2_555 2_565 n
Bi132 O145 Hf14 114.4(22) 2_564 2_564 n
Bi132 O145 Hf29 111.7(22) 2_564 1_555 n
Hf14 O145 Hf29 129.1(19) 2_564 1_555 n
Bi1 O146 Hf13 100.7(21) 2_555 2_565 n
Bi1 O146 Hf30 121.1(23) 2_555 1_555 n
Hf13 O146 Hf30 128.1(19) 2_565 1_555 n
Hf16 O147 Hf31 136.1(20) 2_564 1_555 n
Bi133 O148 Hf15 115.0(23) 2_565 2_565 n
Bi133 O148 Hf32 102.9(21) 2_565 1_555 n
Hf15 O148 Hf32 136.1(20) 2_565 1_555 n
Hf14 O149 Hf42 133.8(20) 2_564 1_554 n
Bi1 O150 Hf13 101.7(21) 2_555 2_565 n
Bi1 O150 Hf41 107.5(23) 2_555 1_555 n
Hf13 O150 Hf41 137.1(21) 2_565 1_555 n
Bi2 O151 Hf16 121.4(22) 1_555 2_564 n
Bi2 O151 Hf44 93.8(18) 1_555 1_554 n
Hf16 O151 Hf44 138.9(20) 2_564 1_554 n
Bi2 O152 Bi165 92.3(18) 2_565 1_555 n
Bi2 O152 Hf15 128.8(21) 2_565 2_565 n
Bi2 O152 Hf43 89.0(17) 2_565 1_555 n
Bi165 O152 Hf15 101.7(20) 1_555 2_565 n
Bi165 O152 Hf43 108.7(21) 1_555 1_555 n
Hf15 O152 Hf43 130.1(19) 2_565 1_555 n
Bi37 O153 Hf3 117.6(20) 1_555 1_555 n
Bi37 O153 Hf167 99.7(18) 1_555 1_555 n
Hf3 O153 Hf167 136.9(20) 1_555 1_555 n
Bi38 O154 Hf3 86.7(19) 1_555 2_565 n
Bi38 O154 Hf168 109.6(21) 1_555 1_555 n
Hf3 O154 Hf168 132.5(19) 2_565 1_555 n
Bi39 O155 Hf4 87.7(18) 1_555 1_555 n
Bi39 O155 Hf169 129.9(22) 1_555 1_555 n
Hf4 O155 Hf169 130.2(19) 1_555 1_555 n
Bi40 O156 Hf4 119.1(25) 1_555 2_555 n
Bi40 O156 Hf170 107.6(24) 1_555 1_555 n
Hf4 O156 Hf170 128.2(19) 2_555 1_555 n
Hf3 O161 Hf128 132.9(19) 1_555 1_455 n
Hf4 O162 Hf127 133.7(20) 1_555 1_555 n
Bi126 O171 Hf29 109.7(21) 1_455 1_555 n
Bi126 O171 Hf30 93.8(20) 1_455 2_554 n
Hf29 O171 Hf30 145.6(21) 1_555 2_554 n
Bi125 O172 Hf31 105.3(21) 1_555 1_555 n
Bi125 O172 Hf32 106.3(22) 1_555 2_564 n
Hf31 O172 Hf32 133.7(19) 1_555 2_564 n
Bi131 O7 Bi132 106.2(24) 1_545 2_564 n
Bi133 O8 Bi158 129.9(30) 1_555 1_555 n
Bi26 O21 Bi163 117.8(29) 2_564 1_555 n
Bi119 O22 Bi164 120.3(28) 2_465 1_555 n
Bi28 O23 Bi165 111.0(28) 2_564 1_555 n
Bi27 O24 Bi166 118.9(28) 2_565 1_555 n
Bi37 O47 Bi38 124.2(29) 1_555 2_564 n
Bi39 O48 Bi40 110.9(26) 1_555 2_554 n
Bi39 O48 Bi174 115.9(24) 1_555 1_555 n
Bi40 O48 Bi174 102.6(27) 2_554 1_555 n
Bi9 O77 Bi117 121.8(30) 1_555 1_555 n
Bi10 O78 Bi118 119.4(29) 1_555 1_555 n
Bi11 O79 Bi134 113.9(29) 1_555 2_564 n
Bi12 O80 Bi120 114.4(30) 1_555 1_555 n
Bi1 O83 Bi126 114.9(28) 1_555 1_455 n
Bi2 O84 Bi125 135.6(32) 1_555 1_555 n
Bi25 O87 Bi173 119.2(28) 2_564 1_555 n
Bi157 O88 Bi174 116.0(31) 1_555 1_555 n

loop_
_geom_bond_atom_site_label_1
_geom_bond_atom_site_label_2
_geom_bond_distance
_geom_bond_site_symmetry_2
_geom_bond_publ_flag
Bi1 Bi126 3.80(6) 1_455 n
Bi1 Bi163 3.77(8) 2_554 n
Bi1 Hf13 3.35(7) 1_545 n
Bi1 Hf41 3.49(7) 2_554 n
Bi1 O139 2.37(7) 2_554 n
Bi1 O146 2.26(7) 2_554 n
Bi1 O149 2.97(7) 1_555 n
Bi1 O150 2.24(8) 2_554 n
Bi1 O7 2.619(26) 1_555 n
Bi1 O83 2.251(26) 1_555 n
Bi2 Bi165 3.60(6) 2_564 n
Bi2 Hf43 3.23(6) 2_564 n
Bi2 Hf44 3.13(5) 1_554 n
Bi2 O140 1.77(6) 2_564 n
Bi2 O151 2.19(6) 1_555 n
Bi2 O152 2.50(6) 2_564 n
Bi2 O8 2.657(26) 1_555 n
Bi2 O84 2.249(26) 1_555 n
Bi9 Bi26 3.70(7) 2_564 n
Bi9 Hf41 3.37(6) 1_555 n
Bi9 Hf135 3.38(7) 1_555 n
Bi9 O66 2.32(8) 2_564 n
Bi9 O90 2.29(8) 2_564 n
Bi9 O114 2.85(8) 2_564 n
Bi9 O142 2.48(8) 2_564 n
Bi9 O154 2.88(7) 2_564 n
Bi9 O21 2.632(26) 1_555 n
Bi9 O77 2.216(25) 1_555 n
Bi10 Bi37 3.77(7) 2_565 n
Bi10 Bi119 3.79(7) 2_465 n
Bi10 Bi131 3.69(6) 2_565 n
Bi10 Bi164 3.60(7) 1_555 n
Bi10 Hf42 3.47(6) 1_555 n
Bi10 Hf136 3.34(7) 1_555 n
Bi10 O65 2.57(6) 2_565 n
Bi10 O89 2.17(8) 2_565 n
Bi10 O141 2.24(6) 2_565 n
Bi10 O22 2.644(26) 1_555 n
Bi10 O78 2.214(26) 1_555 n
Bi11 Bi40 3.80(7) 2_564 n
Bi11 Bi134 3.79(6) 2_564 n
Bi11 Hf43 3.56(7) 1_555 n
Bi11 Hf137 3.48(7) 1_555 n
Bi11 O68 2.63(8) 2_564 n
Bi11 O92 2.30(8) 2_564 n
Bi11 O116 2.91(8) 2_564 n
Bi11 O144 2.59(8) 2_564 n
Bi11 O23 2.634(26) 1_555 n
Bi11 O79 2.237(26) 1_555 n
Bi12 Bi166 3.61(6) 1_555 n
Bi12 Hf44 2.99(6) 1_555 n
Bi12 Hf176 3.33(6) 2_565 n
Bi12 O67 1.65(6) 2_565 n
Bi12 O91 2.34(7) 2_565 n
Bi12 O115 2.94(7) 2_565 n
Bi12 O143 2.84(6) 2_565 n
Bi12 O24 2.605(25) 1_555 n
Bi12 O80 2.270(25) 1_555 n
Bi25 Bi119 3.71(7) 1_455 n
Bi25 Bi158 3.75(6) 2_465 n
Bi25 Hf43 3.43(6) 1_455 n
Bi25 Hf123 3.53(6) 2_465 n
Bi25 Hf128 3.66(7) 1_455 n
Bi25 O17 2.81(8) 2_565 n
Bi25 O60 2.33(7) 2_464 n
Bi25 O107 2.26(7) 2_465 n
Bi25 O161 2.70(7) 1_555 n
Bi25 O22 2.596(25) 2_564 n
Bi25 O87 2.225(25) 2_565 n
Bi26 Bi9 3.70(7) 2_565 n
Bi26 Hf13 3.31(7) 1_556 n
Bi26 Hf124 3.40(7) 2_465 n
Bi26 O18 2.22(7) 2_565 n
Bi26 O108 2.53(7) 2_465 n
Bi26 O110 2.24(8) 2_565 n
Bi26 O142 2.93(7) 1_555 n
Bi26 O21 2.228(25) 2_565 n
Bi26 O87 2.607(25) 1_556 n
Bi27 Bi157 3.79(7) 2_555 n
Bi27 Bi166 3.79(6) 2_564 n
Bi27 Hf41 3.65(7) 1_555 n
Bi27 Hf121 3.50(7) 2_565 n
Bi27 O19 2.45(7) 2_565 n
Bi27 O58 2.74(7) 2_564 n
Bi27 O105 2.48(8) 2_565 n
Bi27 O111 2.57(7) 2_565 n
Bi27 O24 2.201(25) 2_564 n
Bi27 O88 2.623(26) 2_555 n
Bi28 Bi165 3.62(6) 2_565 n
Bi28 Hf42 3.51(7) 1_555 n
Bi28 Hf122 3.56(7) 2_565 n
Bi28 Hf127 3.61(7) 2_555 n
Bi28 O20 2.67(8) 2_565 n
Bi28 O57 2.23(8) 2_565 n
Bi28 O106 2.49(8) 2_565 n
Bi28 O162 2.81(7) 2_555 n
Bi28 O23 2.197(26) 2_565 n
Bi28 O88 2.608(26) 1_556 n
Bi37 Bi10 3.77(7) 2_564 n
Bi37 Bi118 3.69(8) 2_564 n
Bi37 Hf13 3.35(6) 1_555 n
Bi37 Hf167 3.59(7) 1_555 n
Bi37 O70 2.21(8) 2_564 n
Bi37 O74 2.18(7) 2_564 n
Bi37 O153 2.58(7) 1_555 n
Bi37 O47 2.257(25) 1_555 n
Bi37 O78 2.656(26) 2_564 n
Bi38 Hf3 3.22(7) 2_565 n
Bi38 Hf159 3.50(7) 2_565 n
Bi38 O69 2.81(7) 2_565 n
Bi38 O93 2.52(7) 2_565 n
Bi38 O129 2.10(8) 2_565 n
Bi38 O154 2.57(8) 1_555 n
Bi38 O47 2.220(26) 2_565 n
Bi38 O77 2.626(26) 2_565 n
Bi39 Bi40 3.68(6) 2_554 n
Bi39 Bi120 3.75(6) 2_564 n
Bi39 Hf4 2.94(6) 1_555 n
Bi39 Hf160 3.27(6) 1_555 n
Bi39 O96 2.49(7) 2_564 n
Bi39 O130 1.85(7) 1_555 n
Bi39 O155 2.15(7) 1_555 n
Bi39 O48 2.238(25) 1_555 n
Bi39 O80 2.648(25) 2_564 n
Bi40 Bi11 3.80(7) 2_565 n
Bi40 Bi39 3.68(6) 2_555 n
Bi40 Bi174 3.75(7) 2_555 n
Bi40 Hf4 3.56(7) 2_555 n
Bi40 Hf16 3.53(7) 1_555 n
Bi40 Hf170 3.35(7) 1_555 n
Bi40 O71 2.49(8) 2_565 n
Bi40 O75 2.48(8) 2_565 n
Bi40 O130 2.90(8) 2_555 n
Bi40 O156 2.05(8) 1_555 n
Bi40 O48 2.231(26) 2_555 n
Bi40 O79 2.635(26) 2_565 n
Bi117 Bi132 3.59(7) 2_564 n
Bi117 Hf127 3.30(6) 1_555 n
Bi117 Hf169 3.23(6) 1_555 n
Bi117 O35 2.25(7) 1_555 n
Bi117 O58 2.40(7) 2_564 n
Bi117 O98 1.98(7) 2_564 n
Bi117 O24 2.609(26) 2_564 n
Bi117 O77 2.274(26) 1_555 n
Bi118 Bi37 3.69(8) 2_565 n
Bi118 Hf31 3.39(6) 2_565 n
Bi118 Hf159 3.32(7) 2_565 n
Bi118 O36 2.71(7) 1_555 n
Bi118 O62 2.55(8) 1_555 n
Bi118 O94 2.05(7) 1_555 n
Bi118 O97 2.91(8) 2_565 n
Bi118 O23 2.590(26) 2_565 n
Bi118 O78 2.249(25) 1_555 n
Bi119 Bi10 3.79(7) 2_664 n
Bi119 Bi25 3.71(7) 1_655 n
Bi119 Hf167 3.66(7) 1_655 n
Bi119 O33 2.42(7) 1_655 n
Bi119 O63 2.69(7) 1_555 n
Bi119 O95 2.58(7) 1_555 n
Bi119 O100 2.58(7) 2_564 n
Bi119 O22 2.241(25) 2_664 n
Bi119 O79 2.645(26) 1_555 n
Bi120 Bi39 3.75(6) 2_565 n
Bi120 Hf128 3.49(6) 2_565 n
Bi120 Hf168 3.61(6) 1_655 n
Bi120 O34 2.23(7) 1_655 n
Bi120 O59 2.34(7) 2_565 n
Bi120 O91 2.82(7) 2_565 n
Bi120 O99 2.67(7) 2_565 n
Bi120 O21 2.605(26) 2_665 n
Bi120 O80 2.278(26) 1_555 n
Bi125 Bi173 3.78(7) 1_555 n
Bi125 Hf31 3.57(7) 1_555 n
Bi125 Hf32 3.59(7) 2_564 n
Bi125 O53 2.51(7) 1_555 n
Bi125 O54 2.53(8) 2_564 n
Bi125 O101 2.99(8) 1_555 n
Bi125 O102 2.93(7) 2_564 n
Bi125 O172 2.40(8) 1_555 n
Bi125 O47 2.678(26) 1_555 n
Bi125 O84 2.223(25) 1_555 n
Bi126 Bi1 3.80(6) 1_655 n
Bi126 Hf29 3.57(6) 1_655 n
Bi126 Hf30 3.19(7) 2_654 n
Bi126 O55 2.12(7) 1_545 n
Bi126 O56 2.54(7) 2_564 n
Bi126 O103 2.88(7) 1_545 n
Bi126 O171 2.28(7) 1_655 n
Bi126 O48 2.634(25) 1_555 n
Bi126 O83 2.256(25) 1_655 n
Bi131 Bi10 3.69(6) 2_564 n
Bi131 Bi132 3.61(6) 2_574 n
Bi131 Hf30 3.14(6) 2_564 n
Bi131 Hf175 2.61(6) 1_565 n
Bi131 O5 1.96(6) 1_565 n
Bi131 O113 1.52(7) 1_555 n
Bi131 O146 2.70(7) 2_564 n
Bi131 O7 2.279(25) 1_565 n
Bi131 O78 2.626(25) 2_564 n
Bi132 Bi117 3.59(7) 2_565 n
Bi132 Bi131 3.61(6) 2_575 n
Bi132 Hf14 3.55(7) 1_555 n
Bi132 Hf29 3.50(7) 2_565 n
Bi132 Hf175 3.62(6) 2_565 n
Bi132 O5 2.90(7) 2_565 n
Bi132 O50 2.96(8) 1_555 n
Bi132 O73 2.66(7) 2_565 n
Bi132 O114 2.54(8) 1_555 n
Bi132 O145 2.13(8) 2_565 n
Bi132 O7 2.241(26) 2_565 n
Bi132 O77 2.633(26) 2_565 n
Bi133 Bi134 3.48(6) 2_564 n
Bi133 Hf15 3.54(6) 1_555 n
Bi133 Hf32 3.29(6) 2_564 n
Bi133 Hf176 3.55(6) 1_555 n
Bi133 O76 2.85(7) 2_564 n
Bi133 O115 2.11(7) 1_555 n
Bi133 O148 2.11(7) 2_564 n
Bi133 O8 2.242(25) 1_555 n
Bi133 O80 2.641(25) 2_564 n
Bi134 Bi11 3.79(6) 2_565 n
Bi134 Bi133 3.48(6) 2_565 n
Bi134 Hf31 3.52(7) 2_565 n
Bi134 Hf176 3.45(6) 2_565 n
Bi134 O6 2.28(6) 2_565 n
Bi134 O100 2.86(7) 1_555 n
Bi134 O116 2.33(8) 1_555 n
Bi134 O147 2.64(7) 2_565 n
Bi134 O8 2.653(26) 2_565 n
Bi134 O79 2.285(25) 2_565 n
Bi157 Bi27 3.79(7) 2_554 n
Bi157 Bi174 3.78(7) 1_555 n
Bi157 Hf169 3.50(8) 1_555 n
Bi157 Hf170 3.28(7) 2_554 n
Bi157 O49 2.40(8) 1_545 n
Bi157 O50 2.52(8) 2_564 n
Bi157 O86 2.04(8) 1_555 n
Bi157 O105 2.74(8) 1_545 n
Bi157 O7 2.670(25) 1_555 n
Bi157 O88 2.223(25) 1_555 n
Bi158 Bi25 3.75(6) 2_664 n
Bi158 Hf167 3.37(6) 1_655 n
Bi158 Hf168 3.58(7) 2_664 n
Bi158 O51 2.66(7) 1_555 n
Bi158 O52 2.29(7) 2_564 n
Bi158 O85 2.38(7) 1_655 n
Bi158 O108 2.97(7) 2_564 n
Bi158 O8 2.261(25) 1_555 n
Bi158 O87 2.606(26) 1_655 n
Bi163 Bi1 3.77(8) 2_555 n
Bi163 Bi164 3.30(7) 2_554 n
Bi163 Hf138 3.47(7) 2_464 n
Bi163 Hf160 3.45(7) 1_455 n
Bi163 O18 2.95(8) 1_555 n
Bi163 O64 2.05(7) 2_464 n
Bi163 O81 2.64(8) 1_555 n
Bi163 O103 2.59(8) 2_465 n
Bi163 O21 2.222(26) 1_555 n
Bi163 O83 2.650(26) 2_555 n
Bi164 Bi10 3.60(7) 1_555 n
Bi164 Bi163 3.30(7) 2_555 n
Bi164 Hf42 3.40(6) 1_555 n
Bi164 Hf160 3.50(6) 2_455 n
Bi164 Hf175 3.39(6) 2_555 n
Bi164 O63 2.89(7) 2_465 n
Bi164 O65 2.36(7) 2_565 n
Bi164 O81 2.24(7) 2_555 n
Bi164 O149 2.73(7) 1_556 n
Bi164 O22 2.243(25) 1_555 n
Bi164 O83 2.620(25) 1_556 n
Bi165 Bi2 3.60(6) 2_565 n
Bi165 Bi28 3.62(6) 2_564 n
Bi165 Hf15 3.56(7) 2_565 n
Bi165 Hf122 3.50(7) 1_555 n
Bi165 O20 2.37(7) 1_555 n
Bi165 O62 2.83(7) 2_564 n
Bi165 O68 2.76(8) 2_564 n
Bi165 O101 2.56(8) 2_565 n
Bi165 O152 2.50(8) 1_555 n
Bi165 O23 2.196(26) 1_555 n
Bi165 O84 2.648(26) 2_565 n
Bi166 Bi12 3.61(6) 1_555 n
Bi166 Bi27 3.79(6) 2_565 n
Bi166 Hf135 3.25(6) 2_565 n
Bi166 Hf159 3.49(6) 2_565 n
Bi166 O19 2.97(7) 1_556 n
Bi166 O61 2.13(7) 2_565 n
Bi166 O82 2.57(7) 2_565 n
Bi166 O102 2.35(8) 2_565 n
Bi166 O24 2.202(26) 1_555 n
Bi166 O84 2.625(26) 1_556 n
Bi173 Bi125 3.78(7) 1_555 n
Bi173 Hf14 3.32(7) 2_564 n
Bi173 Hf136 3.36(7) 1_554 n
Bi173 O45 2.21(7) 2_564 n
Bi173 O69 2.58(7) 1_555 n
Bi173 O85 2.93(8) 1_555 n
Bi173 O109 2.01(8) 1_555 n
Bi173 O47 2.629(26) 1_555 n
Bi173 O87 2.239(25) 1_555 n
Bi174 Bi40 3.75(7) 2_554 n
Bi174 Bi157 3.78(7) 1_555 n
Bi174 Hf15 3.44(6) 1_555 n
Bi174 Hf137 3.67(7) 2_564 n
Bi174 O46 2.50(7) 2_554 n
Bi174 O71 2.74(7) 1_545 n
Bi174 O72 2.32(7) 2_564 n
Bi174 O112 2.40(7) 2_564 n
Bi174 O48 2.567(25) 1_555 n
Bi174 O88 2.230(25) 1_555 n
Hf3 Bi38 3.22(7) 2_564 n
Hf3 O129 2.087(13) 1_555 n
Hf3 O141 2.095(13) 1_555 n
Hf3 O142 2.092(13) 2_564 n
Hf3 O153 2.089(13) 1_555 n
Hf3 O154 2.086(13) 2_564 n
Hf3 O161 2.087(13) 1_555 n
Hf4 Bi39 2.94(6) 1_555 n
Hf4 Bi40 3.56(7) 2_554 n
Hf4 O130 2.092(13) 1_555 n
Hf4 O143 2.096(13) 1_555 n
Hf4 O144 2.094(13) 2_554 n
Hf4 O155 2.091(13) 1_555 n
Hf4 O156 2.084(13) 2_554 n
Hf4 O162 2.086(13) 1_555 n
Hf13 Bi1 3.35(7) 1_565 n
Hf13 Bi26 3.31(7) 1_554 n
Hf13 Bi37 3.35(6) 1_555 n
Hf13 O18 2.098(13) 2_564 n
Hf13 O70 2.085(13) 2_564 n
Hf13 O74 2.090(13) 2_564 n
Hf13 O110 2.092(13) 2_564 n
Hf13 O146 2.092(13) 2_564 n
Hf13 O150 2.083(13) 2_564 n
Hf14 Bi132 3.55(7) 1_555 n
Hf14 Bi173 3.32(7) 2_565 n
Hf14 O17 2.083(13) 2_565 n
Hf14 O69 2.094(13) 2_565 n
Hf14 O73 2.085(13) 2_565 n
Hf14 O109 2.098(13) 2_565 n
Hf14 O145 2.095(13) 2_565 n
Hf14 O149 2.091(13) 2_565 n
Hf15 Bi133 3.54(6) 1_555 n
Hf15 Bi165 3.56(7) 2_564 n
Hf15 Bi174 3.44(6) 1_555 n
Hf15 O20 2.090(13) 2_564 n
Hf15 O72 2.091(13) 2_564 n
Hf15 O76 2.085(13) 2_564 n
Hf15 O112 2.089(13) 2_564 n
Hf15 O148 2.087(13) 2_564 n
Hf15 O152 2.089(13) 2_564 n
Hf16 Bi40 3.53(7) 1_555 n
Hf16 O19 2.094(13) 2_565 n
Hf16 O71 2.102(13) 2_565 n
Hf16 O75 2.086(13) 2_565 n
Hf16 O111 2.095(13) 2_565 n
Hf16 O147 2.098(13) 2_565 n
Hf16 O151 2.097(13) 2_565 n
Hf29 Bi126 3.57(6) 1_455 n
Hf29 Bi132 3.50(7) 2_564 n
Hf29 O34 2.078(13) 2_564 n
Hf29 O56 2.095(13) 2_464 n
Hf29 O96 2.095(13) 2_464 n
Hf29 O114 2.091(13) 2_564 n
Hf29 O145 2.097(13) 1_555 n
Hf29 O171 2.083(13) 1_555 n
Hf30 Bi126 3.19(7) 2_455 n
Hf30 Bi131 3.14(6) 2_565 n
Hf30 O33 2.080(13) 2_565 n
Hf30 O55 2.097(13) 2_465 n
Hf30 O95 2.086(13) 2_465 n
Hf30 O113 2.099(13) 2_565 n
Hf30 O146 2.093(13) 1_555 n
Hf30 O171 2.088(13) 2_555 n
Hf31 Bi118 3.39(6) 2_564 n
Hf31 Bi125 3.57(7) 1_555 n
Hf31 Bi134 3.52(7) 2_564 n
Hf31 O36 2.081(13) 2_564 n
Hf31 O54 2.093(13) 2_564 n
Hf31 O94 2.096(13) 2_564 n
Hf31 O116 2.089(13) 2_564 n
Hf31 O147 2.098(13) 1_555 n
Hf31 O172 2.088(13) 1_555 n
Hf32 Bi125 3.59(7) 2_565 n
Hf32 Bi133 3.29(6) 2_565 n
Hf32 O35 2.086(13) 2_565 n
Hf32 O53 2.086(13) 2_565 n
Hf32 O93 2.086(13) 2_565 n
Hf32 O115 2.087(13) 2_565 n
Hf32 O148 2.092(13) 1_555 n
Hf32 O172 2.086(13) 2_565 n
Hf41 Bi1 3.49(7) 2_555 n
Hf41 Bi9 3.37(6) 1_555 n
Hf41 Bi27 3.65(7) 1_555 n
Hf41 O58 2.084(13) 2_564 n
Hf41 O66 2.100(13) 2_564 n
Hf41 O90 2.093(13) 2_564 n
Hf41 O105 2.095(13) 2_565 n
Hf41 O139 2.086(13) 1_555 n
Hf41 O150 2.090(13) 1_555 n
Hf42 Bi10 3.47(6) 1_555 n
Hf42 Bi28 3.51(7) 1_555 n
Hf42 Bi164 3.40(6) 1_555 n
Hf42 O57 2.094(13) 2_565 n
Hf42 O65 2.090(13) 2_565 n
Hf42 O89 2.087(13) 2_565 n
Hf42 O106 2.092(13) 2_565 n
Hf42 O139 2.082(13) 2_555 n
Hf42 O149 2.090(13) 1_556 n
Hf43 Bi2 3.23(6) 2_565 n
Hf43 Bi11 3.56(7) 1_555 n
Hf43 Bi25 3.43(6) 1_655 n
Hf43 O60 2.091(13) 2_564 n
Hf43 O68 2.093(13) 2_564 n
Hf43 O92 2.089(13) 2_564 n
Hf43 O107 2.092(13) 2_565 n
Hf43 O140 2.090(13) 1_555 n
Hf43 O152 2.094(13) 1_555 n
Hf44 Bi2 3.13(5) 1_556 n
Hf44 Bi12 2.99(6) 1_555 n
Hf44 O59 2.095(13) 2_565 n
Hf44 O67 2.089(13) 2_565 n
Hf44 O91 2.096(13) 2_565 n
Hf44 O108 2.095(13) 2_565 n
Hf44 O140 2.092(13) 2_565 n
Hf44 O151 2.100(13) 1_556 n
Hf121 Bi27 3.50(7) 2_564 n
Hf121 O19 2.092(13) 1_555 n
Hf121 O49 2.096(13) 1_555 n
Hf121 O54 2.094(13) 2_564 n
Hf121 O74 2.096(13) 2_564 n
Hf121 O102 2.098(13) 2_564 n
Hf121 O105 2.089(13) 1_555 n
Hf122 Bi28 3.56(7) 2_564 n
Hf122 Bi165 3.50(7) 1_555 n
Hf122 O20 2.080(13) 1_555 n
Hf122 O50 2.090(13) 1_555 n
Hf122 O53 2.087(13) 2_565 n
Hf122 O73 2.081(13) 2_565 n
Hf122 O101 2.091(13) 2_565 n
Hf122 O106 2.083(13) 1_555 n
Hf123 Bi25 3.53(6) 2_664 n
Hf123 O17 2.086(13) 1_655 n
Hf123 O51 2.095(13) 1_555 n
Hf123 O56 2.091(13) 2_564 n
Hf123 O76 2.081(13) 2_564 n
Hf123 O104 2.078(13) 2_564 n
Hf123 O107 2.093(13) 1_555 n
Hf124 Bi26 3.40(7) 2_664 n
Hf124 O18 2.097(13) 1_655 n
Hf124 O52 2.090(13) 1_555 n
Hf124 O55 2.102(13) 2_565 n
Hf124 O75 2.087(13) 2_565 n
Hf124 O103 2.089(13) 2_565 n
Hf124 O108 2.098(13) 1_555 n
Hf127 Bi28 3.61(7) 2_554 n
Hf127 Bi117 3.30(6) 1_555 n
Hf127 O5 2.087(13) 1_555 n
Hf127 O57 2.089(13) 1_545 n
Hf127 O58 2.094(13) 2_564 n
Hf127 O97 2.096(13) 1_545 n
Hf127 O98 2.092(13) 2_564 n
Hf127 O162 2.090(13) 1_555 n
Hf128 Bi25 3.66(7) 1_655 n
Hf128 Bi120 3.49(6) 2_564 n
Hf128 O6 2.081(13) 1_555 n
Hf128 O59 2.097(13) 1_555 n
Hf128 O60 2.102(13) 2_564 n
Hf128 O99 2.084(13) 1_555 n
Hf128 O100 2.097(13) 2_564 n
Hf128 O161 2.077(13) 1_655 n
Hf135 Bi9 3.38(7) 1_555 n
Hf135 Bi166 3.25(6) 2_564 n
Hf135 O45 2.079(13) 1_555 n
Hf135 O61 2.084(13) 1_555 n
Hf135 O90 2.088(13) 2_564 n
Hf135 O102 2.094(13) 1_555 n
Hf135 O110 2.088(13) 1_555 n
Hf135 O142 2.088(13) 2_564 n
Hf136 Bi10 3.34(7) 1_555 n
Hf136 Bi173 3.36(7) 1_556 n
Hf136 O45 2.090(13) 2_565 n
Hf136 O62 2.101(13) 1_555 n
Hf136 O89 2.092(13) 2_565 n
Hf136 O101 2.092(13) 1_556 n
Hf136 O109 2.099(13) 1_556 n
Hf136 O141 2.088(13) 2_565 n
Hf137 Bi11 3.48(7) 1_555 n
Hf137 Bi174 3.67(7) 2_565 n
Hf137 O46 2.092(13) 1_565 n
Hf137 O63 2.090(13) 1_555 n
Hf137 O92 2.086(13) 2_564 n
Hf137 O104 2.091(13) 1_555 n
Hf137 O112 2.089(13) 1_555 n
Hf137 O144 2.105(13) 2_564 n
Hf138 Bi163 3.47(7) 2_665 n
Hf138 O46 2.081(13) 2_565 n
Hf138 O64 2.090(13) 1_555 n
Hf138 O91 2.087(13) 2_565 n
Hf138 O103 2.092(13) 1_556 n
Hf138 O111 2.096(13) 1_556 n
Hf138 O143 2.084(13) 2_565 n
Hf159 Bi38 3.50(7) 2_564 n
Hf159 Bi118 3.32(7) 2_564 n
Hf159 Bi166 3.49(6) 2_564 n
Hf159 O61 2.096(13) 1_555 n
Hf159 O62 2.099(13) 2_564 n
Hf159 O82 2.084(13) 1_555 n
Hf159 O93 2.094(13) 1_555 n
Hf159 O94 2.091(13) 2_564 n
Hf159 O129 2.095(13) 1_555 n
Hf160 Bi39 3.27(6) 1_555 n
Hf160 Bi163 3.45(7) 1_655 n
Hf160 Bi164 3.50(6) 2_654 n
Hf160 O63 2.094(13) 1_545 n
Hf160 O64 2.088(13) 2_564 n
Hf160 O81 2.084(13) 1_655 n
Hf160 O95 2.095(13) 1_545 n
Hf160 O96 2.094(13) 2_564 n
Hf160 O130 2.090(13) 1_555 n
Hf167 Bi37 3.59(7) 1_555 n
Hf167 Bi119 3.66(7) 1_455 n
Hf167 Bi158 3.37(6) 1_455 n
Hf167 O33 2.082(13) 1_555 n
Hf167 O52 2.086(13) 2_464 n
Hf167 O70 2.082(13) 2_564 n
Hf167 O85 2.089(13) 1_555 n
Hf167 O100 2.090(13) 2_464 n
Hf167 O153 2.096(13) 1_555 n
Hf168 Bi120 3.61(6) 1_455 n
Hf168 Bi158 3.58(7) 2_465 n
Hf168 O34 2.094(13) 1_555 n
Hf168 O51 2.092(13) 2_465 n
Hf168 O69 2.083(13) 2_565 n
Hf168 O85 2.093(13) 2_565 n
Hf168 O99 2.083(13) 2_465 n
Hf168 O154 2.096(13) 1_555 n
Hf169 Bi117 3.23(6) 1_555 n
Hf169 Bi157 3.50(8) 1_555 n
Hf169 O35 2.078(13) 1_555 n
Hf169 O50 2.097(13) 2_564 n
Hf169 O72 2.088(13) 2_564 n
Hf169 O86 2.090(13) 1_555 n
Hf169 O98 2.094(13) 2_564 n
Hf169 O155 2.089(13) 1_555 n
Hf170 Bi40 3.35(7) 1_555 n
Hf170 Bi157 3.28(7) 2_555 n
Hf170 O36 2.074(13) 1_555 n
Hf170 O49 2.096(13) 2_565 n
Hf170 O71 2.103(13) 2_565 n
Hf170 O86 2.081(13) 2_555 n
Hf170 O97 2.105(13) 2_565 n
Hf170 O156 2.101(13) 1_555 n
Hf175 Bi131 2.61(6) 1_545 n
Hf175 Bi132 3.62(6) 2_564 n
Hf175 Bi164 3.39(6) 2_554 n
Hf175 O5 2.084(13) 1_555 n
Hf175 O65 2.098(13) 1_545 n
Hf175 O66 2.091(13) 2_564 n
Hf175 O81 2.081(13) 1_555 n
Hf175 O113 2.099(13) 1_545 n
Hf175 O114 2.087(13) 2_564 n
Hf176 Bi12 3.33(6) 2_564 n
Hf176 Bi133 3.55(6) 1_555 n
Hf176 Bi134 3.45(6) 2_564 n
Hf176 O6 2.085(13) 1_555 n
Hf176 O67 2.089(13) 1_555 n
Hf176 O68 2.083(13) 2_564 n
Hf176 O82 2.074(13) 1_555 n
Hf176 O115 2.088(13) 1_555 n
Hf176 O116 2.093(13) 2_564 n
O5 Bi131 1.96(6) 1_545 n
O5 Bi132 2.90(7) 2_564 n
O5 Hf127 2.087(13) 1_555 n
O5 Hf175 2.084(13) 1_555 n
O6 Bi134 2.28(6) 2_564 n
O6 Hf128 2.081(13) 1_555 n
O6 Hf176 2.085(13) 1_555 n
O17 Bi25 2.81(8) 2_564 n
O17 Hf14 2.083(13) 2_564 n
O17 Hf123 2.086(13) 1_455 n
O18 Bi26 2.22(7) 2_564 n
O18 Bi163 2.95(8) 1_555 n
O18 Hf13 2.098(13) 2_565 n
O18 Hf124 2.097(13) 1_455 n
O19 Bi27 2.45(7) 2_564 n
O19 Bi166 2.97(7) 1_554 n
O19 Hf16 2.094(13) 2_564 n
O19 Hf121 2.092(13) 1_555 n
O20 Bi28 2.67(8) 2_564 n
O20 Bi165 2.37(7) 1_555 n
O20 Hf15 2.090(13) 2_565 n
O20 Hf122 2.080(13) 1_555 n
O33 Bi119 2.42(7) 1_455 n
O33 Hf30 2.080(13) 2_564 n
O33 Hf167 2.082(13) 1_555 n
O34 Bi120 2.23(7) 1_455 n
O34 Hf29 2.078(13) 2_565 n
O34 Hf168 2.094(13) 1_555 n
O35 Bi117 2.25(7) 1_555 n
O35 Hf32 2.086(13) 2_564 n
O35 Hf169 2.078(13) 1_555 n
O36 Bi118 2.71(7) 1_555 n
O36 Hf31 2.081(13) 2_565 n
O36 Hf170 2.074(13) 1_555 n
O45 Bi173 2.21(7) 2_565 n
O45 Hf135 2.079(13) 1_555 n
O45 Hf136 2.090(13) 2_564 n
O46 Bi174 2.50(7) 2_555 n
O46 Hf137 2.092(13) 1_545 n
O46 Hf138 2.081(13) 2_564 n
O49 Bi157 2.40(8) 1_565 n
O49 Hf121 2.096(13) 1_555 n
O49 Hf170 2.096(13) 2_564 n
O50 Bi132 2.96(8) 1_555 n
O50 Bi157 2.52(8) 2_565 n
O50 Hf122 2.090(13) 1_555 n
O50 Hf169 2.097(13) 2_565 n
O51 Bi158 2.66(7) 1_555 n
O51 Hf123 2.095(13) 1_555 n
O51 Hf168 2.092(13) 2_664 n
O52 Bi158 2.29(7) 2_565 n
O52 Hf124 2.090(13) 1_555 n
O52 Hf167 2.086(13) 2_665 n
O53 Bi125 2.51(7) 1_555 n
O53 Hf32 2.086(13) 2_564 n
O53 Hf122 2.087(13) 2_564 n
O54 Bi125 2.53(8) 2_565 n
O54 Hf31 2.093(13) 2_565 n
O54 Hf121 2.094(13) 2_565 n
O55 Bi126 2.12(7) 1_565 n
O55 Hf30 2.097(13) 2_664 n
O55 Hf124 2.102(13) 2_564 n
O56 Bi126 2.54(7) 2_565 n
O56 Hf29 2.095(13) 2_665 n
O56 Hf123 2.091(13) 2_565 n
O57 Bi28 2.23(8) 2_564 n
O57 Hf42 2.094(13) 2_564 n
O57 Hf127 2.089(13) 1_565 n
O58 Bi27 2.74(7) 2_565 n
O58 Bi117 2.40(7) 2_565 n
O58 Hf41 2.084(13) 2_565 n
O58 Hf127 2.094(13) 2_565 n
O59 Bi120 2.34(7) 2_564 n
O59 Hf44 2.095(13) 2_564 n
O59 Hf128 2.097(13) 1_555 n
O60 Bi25 2.33(7) 2_665 n
O60 Hf43 2.091(13) 2_565 n
O60 Hf128 2.102(13) 2_565 n
O61 Bi166 2.13(7) 2_564 n
O61 Hf135 2.084(13) 1_555 n
O61 Hf159 2.096(13) 1_555 n
O62 Bi118 2.55(8) 1_555 n
O62 Bi165 2.83(7) 2_565 n
O62 Hf136 2.101(13) 1_555 n
O62 Hf159 2.099(13) 2_565 n
O63 Bi119 2.69(7) 1_555 n
O63 Bi164 2.89(7) 2_664 n
O63 Hf137 2.090(13) 1_555 n
O63 Hf160 2.094(13) 1_565 n
O64 Bi163 2.05(7) 2_665 n
O64 Hf138 2.090(13) 1_555 n
O64 Hf160 2.088(13) 2_565 n
O65 Bi10 2.57(6) 2_564 n
O65 Bi164 2.36(7) 2_564 n
O65 Hf42 2.090(13) 2_564 n
O65 Hf175 2.098(13) 1_565 n
O66 Bi9 2.32(8) 2_565 n
O66 Hf41 2.100(13) 2_565 n
O66 Hf175 2.091(13) 2_565 n
O67 Bi12 1.65(6) 2_564 n
O67 Hf44 2.089(13) 2_564 n
O67 Hf176 2.089(13) 1_555 n
O68 Bi11 2.63(8) 2_565 n
O68 Bi165 2.76(8) 2_565 n
O68 Hf43 2.093(13) 2_565 n
O68 Hf176 2.083(13) 2_565 n
O69 Bi38 2.81(7) 2_564 n
O69 Bi173 2.58(7) 1_555 n
O69 Hf14 2.094(13) 2_564 n
O69 Hf168 2.083(13) 2_564 n
O70 Bi37 2.21(8) 2_565 n
O70 Hf13 2.085(13) 2_565 n
O70 Hf167 2.082(13) 2_565 n
O71 Bi40 2.49(8) 2_564 n
O71 Bi174 2.74(7) 1_565 n
O71 Hf16 2.102(13) 2_564 n
O71 Hf170 2.103(13) 2_564 n
O72 Bi174 2.32(7) 2_565 n
O72 Hf15 2.091(13) 2_565 n
O72 Hf169 2.088(13) 2_565 n
O73 Bi132 2.66(7) 2_564 n
O73 Hf14 2.085(13) 2_564 n
O73 Hf122 2.081(13) 2_564 n
O74 Bi37 2.18(7) 2_565 n
O74 Hf13 2.090(13) 2_565 n
O74 Hf121 2.096(13) 2_565 n
O75 Bi40 2.48(8) 2_564 n
O75 Hf16 2.086(13) 2_564 n
O75 Hf124 2.087(13) 2_564 n
O76 Bi133 2.85(7) 2_565 n
O76 Hf15 2.085(13) 2_565 n
O76 Hf123 2.081(13) 2_565 n
O81 Bi163 2.64(8) 1_555 n
O81 Bi164 2.24(7) 2_554 n
O81 Hf160 2.084(13) 1_455 n
O81 Hf175 2.081(13) 1_555 n
O82 Bi166 2.57(7) 2_564 n
O82 Hf159 2.084(13) 1_555 n
O82 Hf176 2.074(13) 1_555 n
O85 Bi158 2.38(7) 1_455 n
O85 Bi173 2.93(8) 1_555 n
O85 Hf167 2.089(13) 1_555 n
O85 Hf168 2.093(13) 2_564 n
O86 Bi157 2.04(8) 1_555 n
O86 Hf169 2.090(13) 1_555 n
O86 Hf170 2.081(13) 2_554 n
O89 Bi10 2.17(8) 2_564 n
O89 Hf42 2.087(13) 2_564 n
O89 Hf136 2.092(13) 2_564 n
O90 Bi9 2.29(8) 2_565 n
O90 Hf41 2.093(13) 2_565 n
O90 Hf135 2.088(13) 2_565 n
O91 Bi12 2.34(7) 2_564 n
O91 Bi120 2.82(7) 2_564 n
O91 Hf44 2.096(13) 2_564 n
O91 Hf138 2.087(13) 2_564 n
O92 Bi11 2.30(8) 2_565 n
O92 Hf43 2.089(13) 2_565 n
O92 Hf137 2.086(13) 2_565 n
O93 Bi38 2.52(7) 2_564 n
O93 Hf32 2.086(13) 2_564 n
O93 Hf159 2.094(13) 1_555 n
O94 Bi118 2.05(7) 1_555 n
O94 Hf31 2.096(13) 2_565 n
O94 Hf159 2.091(13) 2_565 n
O95 Bi119 2.58(7) 1_555 n
O95 Hf30 2.086(13) 2_664 n
O95 Hf160 2.095(13) 1_565 n
O96 Bi39 2.49(7) 2_565 n
O96 Hf29 2.095(13) 2_665 n
O96 Hf160 2.094(13) 2_565 n
O97 Bi118 2.91(8) 2_564 n
O97 Hf127 2.096(13) 1_565 n
O97 Hf170 2.105(13) 2_564 n
O98 Bi117 1.98(7) 2_565 n
O98 Hf127 2.092(13) 2_565 n
O98 Hf169 2.094(13) 2_565 n
O99 Bi120 2.67(7) 2_564 n
O99 Hf128 2.084(13) 1_555 n
O99 Hf168 2.083(13) 2_664 n
O100 Bi119 2.58(7) 2_565 n
O100 Bi134 2.86(7) 1_555 n
O100 Hf128 2.097(13) 2_565 n
O100 Hf167 2.090(13) 2_665 n
O101 Bi125 2.99(8) 1_555 n
O101 Bi165 2.56(8) 2_564 n
O101 Hf122 2.091(13) 2_564 n
O101 Hf136 2.092(13) 1_554 n
O102 Bi125 2.93(7) 2_565 n
O102 Bi166 2.35(8) 2_564 n
O102 Hf121 2.098(13) 2_565 n
O102 Hf135 2.094(13) 1_555 n
O103 Bi126 2.88(7) 1_565 n
O103 Bi163 2.59(8) 2_664 n
O103 Hf124 2.089(13) 2_564 n
O103 Hf138 2.092(13) 1_554 n
O104 Hf123 2.078(13) 2_565 n
O104 Hf137 2.091(13) 1_555 n
O105 Bi27 2.48(8) 2_564 n
O105 Bi157 2.74(8) 1_565 n
O105 Hf41 2.095(13) 2_564 n
O105 Hf121 2.089(13) 1_555 n
O106 Bi28 2.49(8) 2_564 n
O106 Hf42 2.092(13) 2_564 n
O106 Hf122 2.083(13) 1_555 n
O107 Bi25 2.26(7) 2_664 n
O107 Hf43 2.092(13) 2_564 n
O107 Hf123 2.093(13) 1_555 n
O108 Bi26 2.53(7) 2_664 n
O108 Bi158 2.97(7) 2_565 n
O108 Hf44 2.095(13) 2_564 n
O108 Hf124 2.098(13) 1_555 n
O109 Bi173 2.01(8) 1_555 n
O109 Hf14 2.098(13) 2_564 n
O109 Hf136 2.099(13) 1_554 n
O110 Bi26 2.24(8) 2_564 n
O110 Hf13 2.092(13) 2_565 n
O110 Hf135 2.088(13) 1_555 n
O111 Bi27 2.57(7) 2_564 n
O111 Hf16 2.095(13) 2_564 n
O111 Hf138 2.096(13) 1_554 n
O112 Bi174 2.40(7) 2_565 n
O112 Hf15 2.089(13) 2_565 n
O112 Hf137 2.089(13) 1_555 n
O113 Bi131 1.52(7) 1_555 n
O113 Hf30 2.099(13) 2_564 n
O113 Hf175 2.099(13) 1_565 n
O114 Bi9 2.85(8) 2_565 n
O114 Bi132 2.54(8) 1_555 n
O114 Hf29 2.091(13) 2_565 n
O114 Hf175 2.087(13) 2_565 n
O115 Bi12 2.94(7) 2_564 n
O115 Bi133 2.11(7) 1_555 n
O115 Hf32 2.087(13) 2_564 n
O115 Hf176 2.088(13) 1_555 n
O116 Bi11 2.91(8) 2_565 n
O116 Bi134 2.33(8) 1_555 n
O116 Hf31 2.089(13) 2_565 n
O116 Hf176 2.093(13) 2_565 n
O129 Bi38 2.10(8) 2_564 n
O129 Hf3 2.087(13) 1_555 n
O129 Hf159 2.095(13) 1_555 n
O130 Bi39 1.85(7) 1_555 n
O130 Bi40 2.90(8) 2_554 n
O130 Hf4 2.092(13) 1_555 n
O130 Hf160 2.090(13) 1_555 n
O139 Bi1 2.37(7) 2_555 n
O139 Hf41 2.086(13) 1_555 n
O139 Hf42 2.082(13) 2_554 n
O140 Bi2 1.77(6) 2_565 n
O140 Hf43 2.090(13) 1_555 n
O140 Hf44 2.092(13) 2_564 n
O141 Bi10 2.24(6) 2_564 n
O141 Hf3 2.095(13) 1_555 n
O141 Hf136 2.088(13) 2_564 n
O142 Bi9 2.48(8) 2_565 n
O142 Bi26 2.93(7) 1_555 n
O142 Hf3 2.092(13) 2_565 n
O142 Hf135 2.088(13) 2_565 n
O143 Bi12 2.84(6) 2_564 n
O143 Hf4 2.096(13) 1_555 n
O143 Hf138 2.084(13) 2_564 n
O144 Bi11 2.59(8) 2_565 n
O144 Hf4 2.094(13) 2_555 n
O144 Hf137 2.105(13) 2_565 n
O145 Bi132 2.13(8) 2_564 n
O145 Hf14 2.095(13) 2_564 n
O145 Hf29 2.097(13) 1_555 n
O146 Bi1 2.26(7) 2_555 n
O146 Bi131 2.70(7) 2_565 n
O146 Hf13 2.092(13) 2_565 n
O146 Hf30 2.093(13) 1_555 n
O147 Bi134 2.64(7) 2_564 n
O147 Hf16 2.098(13) 2_564 n
O147 Hf31 2.098(13) 1_555 n
O148 Bi133 2.11(7) 2_565 n
O148 Hf15 2.087(13) 2_565 n
O148 Hf32 2.092(13) 1_555 n
O149 Bi1 2.97(7) 1_555 n
O149 Bi164 2.73(7) 1_554 n
O149 Hf14 2.091(13) 2_564 n
O149 Hf42 2.090(13) 1_554 n
O150 Bi1 2.24(8) 2_555 n
O150 Hf13 2.083(13) 2_565 n
O150 Hf41 2.090(13) 1_555 n
O151 Bi2 2.19(6) 1_555 n
O151 Hf16 2.097(13) 2_564 n
O151 Hf44 2.100(13) 1_554 n
O152 Bi2 2.50(6) 2_565 n
O152 Bi165 2.50(8) 1_555 n
O152 Hf15 2.089(13) 2_565 n
O152 Hf43 2.094(13) 1_555 n
O153 Bi37 2.58(7) 1_555 n
O153 Hf3 2.089(13) 1_555 n
O153 Hf167 2.096(13) 1_555 n
O154 Bi9 2.88(7) 2_565 n
O154 Bi38 2.57(8) 1_555 n
O154 Hf3 2.086(13) 2_565 n
O154 Hf168 2.096(13) 1_555 n
O155 Bi39 2.15(7) 1_555 n
O155 Hf4 2.091(13) 1_555 n
O155 Hf169 2.089(13) 1_555 n
O156 Bi40 2.05(8) 1_555 n
O156 Hf4 2.084(13) 2_555 n
O156 Hf170 2.101(13) 1_555 n
O161 Bi25 2.70(7) 1_555 n
O161 Hf3 2.087(13) 1_555 n
O161 Hf128 2.077(13) 1_455 n
O162 Bi28 2.81(7) 2_554 n
O162 Hf4 2.086(13) 1_555 n
O162 Hf127 2.090(13) 1_555 n
O171 Bi126 2.28(7) 1_455 n
O171 Hf29 2.083(13) 1_555 n
O171 Hf30 2.088(13) 2_554 n
O172 Bi125 2.40(8) 1_555 n
O172 Hf31 2.088(13) 1_555 n
O172 Hf32 2.086(13) 2_564 n
O7 Bi1 2.619(26) 1_555 n
O7 Bi131 2.279(25) 1_545 n
O7 Bi132 2.241(26) 2_564 n
O7 Bi157 2.670(25) 1_555 n
O8 Bi2 2.657(26) 1_555 n
O8 Bi133 2.242(25) 1_555 n
O8 Bi134 2.653(26) 2_564 n
O8 Bi158 2.261(25) 1_555 n
O21 Bi9 2.632(26) 1_555 n
O21 Bi26 2.228(25) 2_564 n
O21 Bi120 2.605(26) 2_464 n
O21 Bi163 2.222(26) 1_555 n
O22 Bi10 2.644(26) 1_555 n
O22 Bi25 2.596(25) 2_565 n
O22 Bi119 2.241(25) 2_465 n
O22 Bi164 2.243(25) 1_555 n
O23 Bi11 2.634(26) 1_555 n
O23 Bi28 2.197(26) 2_564 n
O23 Bi118 2.590(26) 2_564 n
O23 Bi165 2.196(26) 1_555 n
O24 Bi12 2.605(25) 1_555 n
O24 Bi27 2.201(25) 2_565 n
O24 Bi117 2.609(26) 2_565 n
O24 Bi166 2.202(26) 1_555 n
O47 Bi37 2.257(25) 1_555 n
O47 Bi38 2.220(26) 2_564 n
O47 Bi125 2.678(26) 1_555 n
O47 Bi173 2.629(26) 1_555 n
O48 Bi39 2.238(25) 1_555 n
O48 Bi40 2.231(26) 2_554 n
O48 Bi126 2.634(25) 1_555 n
O48 Bi174 2.567(25) 1_555 n
O77 Bi9 2.216(25) 1_555 n
O77 Bi38 2.626(26) 2_564 n
O77 Bi117 2.274(26) 1_555 n
O77 Bi132 2.633(26) 2_564 n
O78 Bi10 2.214(26) 1_555 n
O78 Bi37 2.656(26) 2_565 n
O78 Bi118 2.249(25) 1_555 n
O78 Bi131 2.626(25) 2_565 n
O79 Bi11 2.237(26) 1_555 n
O79 Bi40 2.635(26) 2_564 n
O79 Bi119 2.645(26) 1_555 n
O79 Bi134 2.285(25) 2_564 n
O80 Bi12 2.270(25) 1_555 n
O80 Bi39 2.648(25) 2_565 n
O80 Bi120 2.278(26) 1_555 n
O80 Bi133 2.641(25) 2_565 n
O83 Bi1 2.251(26) 1_555 n
O83 Bi126 2.256(25) 1_455 n
O83 Bi163 2.650(26) 2_554 n
O83 Bi164 2.620(25) 1_554 n
O84 Bi2 2.249(26) 1_555 n
O84 Bi125 2.223(25) 1_555 n
O84 Bi165 2.648(26) 2_564 n
O84 Bi166 2.625(26) 1_554 n
O87 Bi25 2.225(25) 2_564 n
O87 Bi26 2.607(25) 1_554 n
O87 Bi158 2.606(26) 1_455 n
O87 Bi173 2.239(25) 1_555 n
O88 Bi27 2.623(26) 2_554 n
O88 Bi28 2.608(26) 1_554 n
O88 Bi157 2.223(25) 1_555 n
O88 Bi174 2.230(25) 1_555 n
